data_4348937
loop_
_publ_author_name
'Boron, 3rd, Thaddeus T'
'Lutter, Jacob C.'
'Daly, Connor I.'
'Chow, Chun Y.'
'Davis, Andrew H.'
'Nimthong-Rold\'an, Arunpatcha'
'Zeller, Matthias'
'Kampf, Jeff W.'
'Zaleski, Curtis M.'
'Pecoraro, Vincent L.'

_publ_section_title
;
 The Nature of the Bridging Anion Controls the Single-Molecule Magnetic
 Properties of DyX<sub>4</sub>M 12-Metallacrown-4 Complexes.
;
_journal_issue 20
_journal_name_full 'Inorganic chemistry'
_journal_page_first 10597
_journal_page_last 10607
_journal_paper_doi 10.1021/acs.inorgchem.6b01832
_journal_volume 55
_journal_year 2016
_chemical_formula_moiety 'C52.22 H67.04 Dy Mn4 N5.41 Na O24, 7(C3 H7 N O),0.592(H2 O)'
_chemical_formula_sum 'C73.22 H117.22 Dy Mn4 N12.41 Na O31.59'
_chemical_formula_weight 2082.14
_space_group_crystal_system monoclinic
_space_group_IT_number 14
_space_group_name_Hall '-P 2yn'
_space_group_name_H-M_alt 'P 1 21/n 1'
_atom_sites_solution_hydrogens mixed
_atom_sites_solution_primary direct
_atom_sites_solution_secondary difmap
_audit_creation_method SHELXL-2014/7
_cell_angle_alpha 90
_cell_angle_beta 99.528(4)
_cell_angle_gamma 90
_cell_formula_units_Z 4
_cell_length_a 19.1240(12)
_cell_length_b 18.9136(11)
_cell_length_c 26.0448(17)
_cell_measurement_reflns_used 9987
_cell_measurement_temperature 100(2)
_cell_measurement_theta_max 66.6855
_cell_measurement_theta_min 2.6672
_cell_volume 9290.5(10)
_computing_cell_refinement 'SAINT V8.34A (Bruker, 2014)'
_computing_data_collection 'Apex2 v2014.11 (Bruker, 2014)'
_computing_data_reduction 'SAINT V8.34A (Bruker, 2014)'
_computing_structure_refinement
;  
SHELXL-2014/7 (Sheldrick, 2014), 
SHELXLE Rev714 (H\"ubschle et al., 2011)
;
_computing_structure_solution 'SHELXS-97 (Sheldrick, 2008)'
_diffrn_ambient_temperature 100(2)
_diffrn_measured_fraction_theta_full 0.986
_diffrn_measured_fraction_theta_max 0.986
_diffrn_measurement_device_type 'Bruker AXS X8 Prospector CCD diffractometer'
_diffrn_measurement_method 'omega and phi scans'
_diffrn_radiation_monochromator 'laterally graded multilayer (Goebel) mirror'
_diffrn_radiation_type CuK\a
_diffrn_radiation_wavelength 1.54178
_diffrn_reflns_av_R_equivalents 0.0747
_diffrn_reflns_av_unetI/netI 0.0509
_diffrn_reflns_Laue_measured_fraction_full 0.986
_diffrn_reflns_Laue_measured_fraction_max 0.986
_diffrn_reflns_limit_h_max 22
_diffrn_reflns_limit_h_min -21
_diffrn_reflns_limit_k_max 22
_diffrn_reflns_limit_k_min -22
_diffrn_reflns_limit_l_max 29
_diffrn_reflns_limit_l_min -30
_diffrn_reflns_number 80387
_diffrn_reflns_point_group_measured_fraction_full 0.986
_diffrn_reflns_point_group_measured_fraction_max 0.986
_diffrn_reflns_theta_full 66.790
_diffrn_reflns_theta_max 66.790
_diffrn_reflns_theta_min 2.667
_diffrn_source 'I-mu-S microsource X-ray tube'
_exptl_absorpt_coefficient_mu 9.285
_exptl_absorpt_correction_T_max 0.7528
_exptl_absorpt_correction_T_min 0.4509
_exptl_absorpt_correction_type multi-scan
_exptl_absorpt_process_details 'Apex2 v2014.11 (Bruker, 2014)'
_exptl_crystal_colour brown
_exptl_crystal_density_diffrn 1.489
_exptl_crystal_description plate
_exptl_crystal_F_000 4292.6
_exptl_crystal_size_max 0.200
_exptl_crystal_size_mid 0.110
_exptl_crystal_size_min 0.050
_refine_diff_density_max 1.698
_refine_diff_density_min -0.947
_refine_diff_density_rms 0.107
_refine_ls_extinction_method none
_refine_ls_goodness_of_fit_ref 1.045
_refine_ls_hydrogen_treatment mixed
_refine_ls_matrix_type full
_refine_ls_number_parameters 1447
_refine_ls_number_reflns 16256
_refine_ls_number_restraints 1687
_refine_ls_restrained_S_all Infinity
_refine_ls_R_factor_all 0.0854
_refine_ls_R_factor_gt 0.0583
_refine_ls_shift/su_max 0.005
_refine_ls_shift/su_mean 0.000
_refine_ls_structure_factor_coef Fsqd
_refine_ls_weighting_details 'w=1/[\s^2^(Fo^2^)+(0.0643P)^2^+40.6538P] where P=(Fo^2^+2Fc^2^)/3'
_refine_ls_weighting_scheme calc
_refine_ls_wR_factor_gt 0.1399
_refine_ls_wR_factor_ref 0.1569
_reflns_Friedel_coverage 0.000
_reflns_number_gt 12105
_reflns_number_total 16256
_reflns_threshold_expression 'I > 2\s(I)'
_cod_data_source_file ic6b01832_si_002.cif
_cod_data_source_block Prosp15mz153_0m
_cod_original_sg_symbol_H-M 'P 21/n'
_cod_database_code 4348937
_shelx_shelxl_version_number 2014/7
_shelx_space_group_comment
;
The symmetry employed for this shelxl refinement is uniquely defined
by the following loop, which should always be used as a source of
symmetry information in preference to the above space-group names.
They are only intended as comments.
;
_shelx_estimated_absorpt_t_min 0.258
_shelx_estimated_absorpt_t_max 0.654

loop_
_space_group_symop_operation_xyz
'x, y, z'
'-x+1/2, y+1/2, -z+1/2'
'-x, -y, -z'
'x-1/2, -y-1/2, z-1/2'

loop_
_atom_site_label
_atom_site_type_symbol
_atom_site_fract_x
_atom_site_fract_y
_atom_site_fract_z
_atom_site_U_iso_or_equiv
_atom_site_adp_type
_atom_site_occupancy
_atom_site_site_symmetry_order
_atom_site_calc_flag
_atom_site_refinement_flags_posn
_atom_site_refinement_flags_adp
_atom_site_refinement_flags_occupancy
_atom_site_disorder_assembly
_atom_site_disorder_group
O21 O 0.3227(3) 0.3272(3) 0.40947(19) 0.0464(12) Uani 1 1 d D U . . .
H21A H 0.345(7) 0.291(4) 0.403(3) 0.070 Uiso 0.592(3) 1 d D U P A 2
H21B H 0.325(4) 0.355(4) 0.385(3) 0.070 Uiso 0.592(3) 1 d D U P A 2
C70 C 0.3173(17) 0.3794(11) 0.3819(8) 0.109(4) Uani 0.408(3) 1 d D U P A 1
H70 H 0.3148 0.4238 0.3986 0.131 Uiso 0.408(3) 1 calc R U P A 1
N12 N 0.3145(16) 0.3803(13) 0.3311(8) 0.130(5) Uani 0.408(3) 1 d D U P A 1
C71 C 0.340(2) 0.3147(15) 0.3099(13) 0.165(10) Uani 0.408(3) 1 d D U P A 1
H71A H 0.3071 0.3007 0.2785 0.248 Uiso 0.408(3) 1 calc R U P A 1
H71B H 0.3423 0.2770 0.3360 0.248 Uiso 0.408(3) 1 calc R U P A 1
H71C H 0.3871 0.3226 0.3010 0.248 Uiso 0.408(3) 1 calc R U P A 1
C72 C 0.321(2) 0.4434(15) 0.3026(12) 0.150(8) Uani 0.408(3) 1 d D U P A 1
H72A H 0.2784 0.4491 0.2759 0.225 Uiso 0.408(3) 1 calc R U P A 1
H72B H 0.3628 0.4407 0.2859 0.225 Uiso 0.408(3) 1 calc R U P A 1
H72C H 0.3248 0.4840 0.3263 0.225 Uiso 0.408(3) 1 calc R U P A 1
O32 O 0.2810(9) 0.4194(9) 0.3271(7) 0.142(4) Uani 0.592(3) 1 d D U P A 2
H32D H 0.2613 0.4587 0.3312 0.213 Uiso 0.592(3) 1 d R U P A 2
H32E H 0.3258 0.4271 0.3325 0.213 Uiso 0.592(3) 1 d R U P A 2
O22 O 0.1558(2) 0.3451(2) 0.41312(16) 0.0398(10) Uani 0.592(3) 1 d D U P A 1
C49 C 0.1039(6) 0.3521(7) 0.3794(4) 0.046(2) Uani 0.592(3) 1 d D U P A 1
H49 H 0.0628 0.3726 0.3893 0.055 Uiso 0.592(3) 1 calc R U P A 1
N5 N 0.1003(5) 0.3338(6) 0.3310(3) 0.057(2) Uani 0.592(3) 1 d D U P A 1
C50 C 0.1544(8) 0.2919(10) 0.3134(5) 0.086(5) Uani 0.592(3) 1 d D U P A 1
H50A H 0.1649 0.3113 0.2806 0.129 Uiso 0.592(3) 1 calc R U P A 1
H50B H 0.1378 0.2431 0.3079 0.129 Uiso 0.592(3) 1 calc R U P A 1
H50C H 0.1975 0.2928 0.3397 0.129 Uiso 0.592(3) 1 calc R U P A 1
C51 C 0.0356(7) 0.3455(10) 0.2941(5) 0.082(4) Uani 0.592(3) 1 d D U P A 1
H51A H 0.0473 0.3663 0.2621 0.124 Uiso 0.592(3) 1 calc R U P A 1
H51B H 0.0046 0.3778 0.3093 0.124 Uiso 0.592(3) 1 calc R U P A 1
H51C H 0.0112 0.3003 0.2859 0.124 Uiso 0.592(3) 1 calc R U P A 1
O22B O 0.1558(2) 0.3451(2) 0.41312(16) 0.0398(10) Uani 0.408(3) 1 d D U P A 2
C49B C 0.1344(9) 0.3812(10) 0.3743(6) 0.056(3) Uani 0.408(3) 1 d D U P A 2
H49B H 0.1650 0.4197 0.3704 0.067 Uiso 0.408(3) 1 calc R U P A 2
N5B N 0.0799(8) 0.3788(9) 0.3379(5) 0.065(3) Uani 0.408(3) 1 d D U P A 2
C50B C 0.0282(11) 0.3227(12) 0.3396(9) 0.087(5) Uani 0.408(3) 1 d D U P A 2
H50D H -0.0197 0.3429 0.3340 0.130 Uiso 0.408(3) 1 calc R U P A 2
H50E H 0.0373 0.2995 0.3737 0.130 Uiso 0.408(3) 1 calc R U P A 2
H50F H 0.0320 0.2879 0.3123 0.130 Uiso 0.408(3) 1 calc R U P A 2
C51B C 0.0671(14) 0.4197(14) 0.2911(8) 0.103(6) Uani 0.408(3) 1 d D U P A 2
H51D H 0.0652 0.3883 0.2609 0.155 Uiso 0.408(3) 1 calc R U P A 2
H51E H 0.1054 0.4541 0.2912 0.155 Uiso 0.408(3) 1 calc R U P A 2
H51F H 0.0218 0.4447 0.2890 0.155 Uiso 0.408(3) 1 calc R U P A 2
O25 O 0.2033(3) 0.0653(3) 0.3633(2) 0.0532(13) Uani 1 1 d D U . B 1
C52 C 0.1992(4) 0.0012(4) 0.3527(3) 0.059(2) Uani 1 1 d D U . B 1
H52 H 0.2405 -0.0268 0.3628 0.071 Uiso 1 1 calc R U . B 1
N6 N 0.1423(4) -0.0306(4) 0.3286(3) 0.0629(17) Uani 1 1 d D U . B 1
C53 C 0.0766(5) 0.0086(6) 0.3165(4) 0.094(3) Uani 1 1 d D U . B 1
H53A H 0.0870 0.0593 0.3159 0.141 Uiso 1 1 calc R U . B 1
H53B H 0.0470 -0.0009 0.3431 0.141 Uiso 1 1 calc R U . B 1
H53C H 0.0512 -0.0061 0.2824 0.141 Uiso 1 1 calc R U . B 1
C54 C 0.1390(6) -0.1061(5) 0.3193(4) 0.090(3) Uani 1 1 d D U . B 1
H54A H 0.1206 -0.1151 0.2825 0.135 Uiso 1 1 calc R U . B 1
H54B H 0.1076 -0.1279 0.3409 0.135 Uiso 1 1 calc R U . B 1
H54C H 0.1866 -0.1264 0.3283 0.135 Uiso 1 1 calc R U . B 1
O26 O 0.0012(3) 0.1827(4) 0.3576(2) 0.079(2) Uani 1 1 d D U . C 1
C55 C -0.0372(4) 0.1431(6) 0.3787(3) 0.081(3) Uani 1 1 d D U . C 1
H55 H -0.0146 0.1089 0.4025 0.097 Uiso 1 1 calc R U . C 1
N7 N -0.1072(4) 0.1450(5) 0.3705(3) 0.087(2) Uani 1 1 d D U . C 1
C56 C -0.1444(5) 0.1976(7) 0.3359(4) 0.107(4) Uani 1 1 d D U . C 1
H56A H -0.1100 0.2282 0.3228 0.160 Uiso 1 1 calc R U . C 1
H56B H -0.1743 0.2263 0.3550 0.160 Uiso 1 1 calc R U . C 1
H56C H -0.1742 0.1741 0.3067 0.160 Uiso 1 1 calc R U . C 1
C57 C -0.1484(6) 0.0992(7) 0.3983(4) 0.121(4) Uani 1 1 d D U . C 1
H57A H -0.1822 0.0723 0.3733 0.182 Uiso 1 1 calc R U . C 1
H57B H -0.1743 0.1278 0.4203 0.182 Uiso 1 1 calc R U . C 1
H57C H -0.1167 0.0665 0.4201 0.182 Uiso 1 1 calc R U . C 1
O27 O 0.3137(8) -0.1285(10) 0.2893(6) 0.136(5) Uani 0.592(3) 1 d D U P A 1
C58 C 0.3520(15) -0.0898(12) 0.3211(5) 0.105(4) Uani 0.592(3) 1 d D U P A 1
H58 H 0.3674 -0.0465 0.3082 0.126 Uiso 0.592(3) 1 calc R U P A 1
N8 N 0.37300(2) -0.10301(2) 0.37055(2) 0.096(2) Uani 0.592(3) 1 d D U P A 1
C59 C 0.3542(12) -0.1717(8) 0.3907(9) 0.116(5) Uani 0.592(3) 1 d D U P A 1
H59A H 0.3300 -0.2006 0.3620 0.174 Uiso 0.592(3) 1 calc R U P A 1
H59B H 0.3226 -0.1643 0.4163 0.174 Uiso 0.592(3) 1 calc R U P A 1
H59C H 0.3973 -0.1959 0.4074 0.174 Uiso 0.592(3) 1 calc R U P A 1
C60 C 0.4097(15) -0.0551(9) 0.4074(8) 0.083(5) Uani 0.592(3) 1 d D U P A 1
H60A H 0.4581 -0.0723 0.4190 0.124 Uiso 0.592(3) 1 calc R U P A 1
H60B H 0.3850 -0.0515 0.4374 0.124 Uiso 0.592(3) 1 calc R U P A 1
H60C H 0.4114 -0.0085 0.3913 0.124 Uiso 0.592(3) 1 calc R U P A 1
O27B O 0.3447(16) -0.0704(14) 0.2954(9) 0.138(6) Uani 0.408(3) 1 d D U P A 2
C58B C 0.349(2) -0.1223(13) 0.3262(6) 0.105(4) Uani 0.408(3) 1 d D U P A 2
H58B H 0.3354 -0.1687 0.3143 0.126 Uiso 0.408(3) 1 calc R U P A 2
N8B N 0.37264(2) -0.10884(2) 0.37597(2) 0.096(2) Uani 0.408(3) 1 d D U P A 2
C59B C 0.3859(17) -0.1681(11) 0.4122(9) 0.105(6) Uani 0.408(3) 1 d D U P A 2
H59D H 0.3746 -0.2126 0.3934 0.157 Uiso 0.408(3) 1 calc R U P A 2
H59E H 0.3560 -0.1633 0.4392 0.157 Uiso 0.408(3) 1 calc R U P A 2
H59F H 0.4359 -0.1682 0.4285 0.157 Uiso 0.408(3) 1 calc R U P A 2
C60B C 0.397(2) -0.0409(11) 0.3941(13) 0.095(6) Uani 0.408(3) 1 d D U P A 2
H60D H 0.3851 -0.0064 0.3660 0.142 Uiso 0.408(3) 1 calc R U P A 2
H60E H 0.4483 -0.0422 0.4054 0.142 Uiso 0.408(3) 1 calc R U P A 2
H60F H 0.3736 -0.0274 0.4235 0.142 Uiso 0.408(3) 1 calc R U P A 2
O28 O 0.0929(14) 0.5352(12) 0.3138(9) 0.214(7) Uani 0.592(3) 1 d D U P A 1
C61 C 0.0899(16) 0.6012(12) 0.3274(8) 0.154(5) Uani 0.592(3) 1 d D U P A 1
H61 H 0.0940 0.6388 0.3039 0.184 Uiso 0.592(3) 1 calc R U P A 1
N9 N 0.0808(18) 0.6126(11) 0.3763(10) 0.132(4) Uani 0.592(3) 1 d D U P A 1
C62 C 0.0555(18) 0.5525(11) 0.4027(10) 0.125(6) Uani 0.592(3) 1 d D U P A 1
H62A H 0.0049 0.5586 0.4040 0.187 Uiso 0.592(3) 1 calc R U P A 1
H62B H 0.0819 0.5494 0.4382 0.187 Uiso 0.592(3) 1 calc R U P A 1
H62C H 0.0625 0.5090 0.3837 0.187 Uiso 0.592(3) 1 calc R U P A 1
C63 C 0.0708(16) 0.6788(11) 0.3980(9) 0.132(6) Uani 0.592(3) 1 d D U P A 1
H63A H 0.0942 0.7152 0.3802 0.199 Uiso 0.592(3) 1 calc R U P A 1
H63B H 0.0914 0.6784 0.4351 0.199 Uiso 0.592(3) 1 calc R U P A 1
H63C H 0.0200 0.6890 0.3941 0.199 Uiso 0.592(3) 1 calc R U P A 1
O28B O 0.1531(15) 0.7068(14) 0.3620(10) 0.163(8) Uani 0.408(3) 1 d D U P A 2
C61B C 0.111(2) 0.6774(15) 0.3877(15) 0.138(5) Uani 0.408(3) 1 d D U P A 2
H61B H 0.0961 0.7034 0.4150 0.165 Uiso 0.408(3) 1 calc R U P A 2
N9B N 0.087(2) 0.6124(15) 0.3789(15) 0.135(4) Uani 0.408(3) 1 d D U P A 2
C62B C 0.137(2) 0.5626(19) 0.3603(15) 0.167(7) Uani 0.408(3) 1 d D U P A 2
H62D H 0.1152 0.5158 0.3548 0.250 Uiso 0.408(3) 1 calc R U P A 2
H62E H 0.1495 0.5799 0.3274 0.250 Uiso 0.408(3) 1 calc R U P A 2
H62F H 0.1806 0.5590 0.3863 0.250 Uiso 0.408(3) 1 calc R U P A 2
C63B C 0.047(2) 0.5784(19) 0.4134(16) 0.129(7) Uani 0.408(3) 1 d D U P A 2
H63D H 0.0142 0.6126 0.4250 0.194 Uiso 0.408(3) 1 calc R U P A 2
H63E H 0.0788 0.5599 0.4437 0.194 Uiso 0.408(3) 1 calc R U P A 2
H63F H 0.0195 0.5394 0.3951 0.194 Uiso 0.408(3) 1 calc R U P A 2
O29 O 0.3933(4) 0.2271(5) 0.3581(3) 0.053(2) Uani 0.592(3) 1 d D U P A 2
C64 C 0.4450(8) 0.2269(9) 0.3363(7) 0.088(3) Uani 0.592(3) 1 d D U P A 2
H64 H 0.4711 0.2697 0.3364 0.105 Uiso 0.592(3) 1 calc R U P A 2
N10 N 0.4675(8) 0.1719(8) 0.3127(7) 0.091(3) Uani 0.592(3) 1 d D U P A 2
C65 C 0.4265(10) 0.1064(9) 0.3148(8) 0.105(5) Uani 0.592(3) 1 d D U P A 2
H65A H 0.4255 0.0799 0.2824 0.158 Uiso 0.592(3) 1 calc R U P A 2
H65B H 0.3779 0.1182 0.3192 0.158 Uiso 0.592(3) 1 calc R U P A 2
H65C H 0.4487 0.0775 0.3443 0.158 Uiso 0.592(3) 1 calc R U P A 2
C66 C 0.5297(10) 0.1691(12) 0.2896(9) 0.101(5) Uani 0.592(3) 1 d D U P A 2
H66A H 0.5193 0.1443 0.2562 0.152 Uiso 0.592(3) 1 calc R U P A 2
H66B H 0.5671 0.1439 0.3128 0.152 Uiso 0.592(3) 1 calc R U P A 2
H66C H 0.5457 0.2173 0.2839 0.152 Uiso 0.592(3) 1 calc R U P A 2
O29B O 0.3946(9) 0.1562(12) 0.3431(7) 0.104(4) Uani 0.408(3) 1 d D U P A 1
C64B C 0.4581(11) 0.1658(15) 0.3420(8) 0.086(4) Uani 0.408(3) 1 d D U P A 1
H64B H 0.4898 0.1554 0.3732 0.103 Uiso 0.408(3) 1 calc R U P A 1
N10B N 0.4868(10) 0.1884(15) 0.3033(8) 0.089(3) Uani 0.408(3) 1 d D U P A 1
C65B C 0.4482(13) 0.1876(18) 0.2497(8) 0.115(6) Uani 0.408(3) 1 d D U P A 1
H65D H 0.4822 0.1872 0.2253 0.172 Uiso 0.408(3) 1 calc R U P A 1
H65E H 0.4184 0.2299 0.2436 0.172 Uiso 0.408(3) 1 calc R U P A 1
H65F H 0.4184 0.1453 0.2443 0.172 Uiso 0.408(3) 1 calc R U P A 1
C66B C 0.5624(10) 0.1890(19) 0.3048(11) 0.090(6) Uani 0.408(3) 1 d D U P A 1
H66D H 0.5850 0.1575 0.3325 0.136 Uiso 0.408(3) 1 calc R U P A 1
H66E H 0.5804 0.2372 0.3116 0.136 Uiso 0.408(3) 1 calc R U P A 1
H66F H 0.5732 0.1728 0.2712 0.136 Uiso 0.408(3) 1 calc R U P A 1
O30 O 0.4267(8) 0.4005(8) 0.3105(5) 0.127(5) Uani 0.592(3) 1 d D U P A 2
C67 C 0.4623(8) 0.4118(10) 0.3550(6) 0.089(4) Uani 0.592(3) 1 d D U P A 2
H67 H 0.4375 0.4229 0.3826 0.107 Uiso 0.592(3) 1 calc R U P A 2
N11 N 0.5334(7) 0.4088(9) 0.3652(5) 0.080(3) Uani 0.592(3) 1 d D U P A 2
C68 C 0.5646(10) 0.4337(9) 0.4159(5) 0.080(4) Uani 0.592(3) 1 d D U P A 2
H68A H 0.5879 0.3943 0.4364 0.121 Uiso 0.592(3) 1 calc R U P A 2
H68B H 0.5276 0.4535 0.4335 0.121 Uiso 0.592(3) 1 calc R U P A 2
H68C H 0.5997 0.4704 0.4123 0.121 Uiso 0.592(3) 1 calc R U P A 2
C69 C 0.5737(10) 0.4035(12) 0.3239(7) 0.090(5) Uani 0.592(3) 1 d D U P A 2
H69A H 0.6176 0.3774 0.3361 0.135 Uiso 0.592(3) 1 calc R U P A 2
H69B H 0.5853 0.4510 0.3129 0.135 Uiso 0.592(3) 1 calc R U P A 2
H69C H 0.5459 0.3784 0.2945 0.135 Uiso 0.592(3) 1 calc R U P A 2
O30B O 0.5091(9) 0.3824(11) 0.2920(6) 0.093(4) Uani 0.408(3) 1 d D U P A 1
C67B C 0.5631(12) 0.3821(16) 0.3255(7) 0.081(4) Uani 0.408(3) 1 d D U P A 1
H67B H 0.6025 0.3580 0.3157 0.097 Uiso 0.408(3) 1 calc R U P A 1
N11B N 0.5746(9) 0.4097(12) 0.3723(6) 0.068(3) Uani 0.408(3) 1 d D U P A 1
C68B C 0.5155(11) 0.4238(13) 0.3996(9) 0.075(5) Uani 0.408(3) 1 d D U P A 1
H68D H 0.4969 0.4713 0.3906 0.113 Uiso 0.408(3) 1 calc R U P A 1
H68E H 0.5319 0.4210 0.4372 0.113 Uiso 0.408(3) 1 calc R U P A 1
H68F H 0.4781 0.3888 0.3893 0.113 Uiso 0.408(3) 1 calc R U P A 1
C69B C 0.6440(10) 0.4177(13) 0.4016(8) 0.082(6) Uani 0.408(3) 1 d D U P A 1
H69D H 0.6486 0.3883 0.4330 0.124 Uiso 0.408(3) 1 calc R U P A 1
H69E H 0.6518 0.4674 0.4117 0.124 Uiso 0.408(3) 1 calc R U P A 1
H69F H 0.6792 0.4031 0.3804 0.124 Uiso 0.408(3) 1 calc R U P A 1
O31 O 0.2722(19) 0.0249(17) 0.2273(13) 0.311(11) Uani 0.592(3) 1 d D U P A 1
C73 C 0.228(2) 0.0646(16) 0.1967(12) 0.253(8) Uani 0.592(3) 1 d D U P A 1
H73 H 0.2016 0.0468 0.1655 0.304 Uiso 0.592(3) 1 calc R U P A 1
N13 N 0.223(2) 0.1322(15) 0.2113(10) 0.239(7) Uani 0.592(3) 1 d D U P A 1
C74 C 0.251(2) 0.138(2) 0.2671(9) 0.248(9) Uani 0.592(3) 1 d D U P A 1
H74A H 0.2476 0.1873 0.2783 0.371 Uiso 0.592(3) 1 calc R U P A 1
H74B H 0.2245 0.1075 0.2870 0.371 Uiso 0.592(3) 1 calc R U P A 1
H74C H 0.3014 0.1239 0.2732 0.371 Uiso 0.592(3) 1 calc R U P A 1
C75 C 0.234(2) 0.1954(16) 0.1828(12) 0.234(8) Uani 0.592(3) 1 d D U P A 1
H75A H 0.2256 0.2370 0.2035 0.351 Uiso 0.592(3) 1 calc R U P A 1
H75B H 0.2823 0.1962 0.1757 0.351 Uiso 0.592(3) 1 calc R U P A 1
H75C H 0.2003 0.1961 0.1499 0.351 Uiso 0.592(3) 1 calc R U P A 1
O31B O 0.3277(19) 0.2382(19) 0.2057(14) 0.225(10) Uani 0.408(3) 1 d D U P A 2
C73B C 0.288(2) 0.250(2) 0.2377(18) 0.215(8) Uani 0.408(3) 1 d D U P A 2
H73B H 0.2977 0.2913 0.2584 0.257 Uiso 0.408(3) 1 calc R U P A 2
N13B N 0.234(2) 0.2119(18) 0.2463(15) 0.220(7) Uani 0.408(3) 1 d D U P A 2
C74B C 0.229(3) 0.138(2) 0.2296(19) 0.240(8) Uani 0.408(3) 1 d D U P A 2
H74D H 0.1857 0.1175 0.2389 0.361 Uiso 0.408(3) 1 calc R U P A 2
H74E H 0.2268 0.1361 0.1918 0.361 Uiso 0.408(3) 1 calc R U P A 2
H74F H 0.2703 0.1123 0.2469 0.361 Uiso 0.408(3) 1 calc R U P A 2
C75B C 0.1950(19) 0.229(2) 0.2871(13) 0.152(8) Uani 0.408(3) 1 d D U P A 2
H75D H 0.1634 0.2687 0.2765 0.228 Uiso 0.408(3) 1 calc R U P A 2
H75E H 0.2280 0.2409 0.3188 0.228 Uiso 0.408(3) 1 calc R U P A 2
H75F H 0.1667 0.1875 0.2940 0.228 Uiso 0.408(3) 1 calc R U P A 2
Dy1 Dy 0.26790(2) 0.25082(2) 0.57618(2) 0.02331(10) Uani 1 1 d . . . . .
Mn1 Mn 0.38079(4) 0.36158(4) 0.50044(4) 0.0236(2) Uani 1 1 d . . . . .
Mn2 Mn 0.14168(4) 0.38307(4) 0.50186(3) 0.02167(19) Uani 1 1 d . . . . .
Mn3 Mn 0.11996(4) 0.14039(4) 0.50098(3) 0.02145(19) Uani 1 1 d . . . . .
Mn4 Mn 0.35921(4) 0.11865(4) 0.49947(4) 0.0232(2) Uani 1 1 d . . . . .
Na1 Na 0.23598(11) 0.25155(11) 0.43898(8) 0.0292(5) Uani 1 1 d D . . . .
O1 O 0.34879(18) 0.26806(17) 0.51364(15) 0.0223(8) Uani 1 1 d . . . . .
O2 O 0.4611(2) 0.3093(2) 0.48340(17) 0.0341(10) Uani 1 1 d . . . . .
O3 O 0.4403(2) 0.0863(2) 0.47727(18) 0.0361(10) Uani 1 1 d . . . . .
O4 O 0.23671(19) 0.34814(18) 0.51549(14) 0.0234(8) Uani 1 1 d . . . . .
O5 O 0.18988(19) 0.46875(19) 0.48633(15) 0.0271(9) Uani 1 1 d . . . . .
O6 O 0.4077(2) 0.4483(2) 0.47696(17) 0.0333(10) Uani 1 1 d . . . . .
O7 O 0.15784(17) 0.23370(17) 0.51582(14) 0.0218(8) Uani 1 1 d . . . . .
O8 O 0.03156(19) 0.19297(19) 0.48556(15) 0.0266(8) Uani 1 1 d . . . . .
O9 O 0.0518(2) 0.4158(2) 0.47719(16) 0.0325(9) Uani 1 1 d . . . . .
O10 O 0.27068(19) 0.15381(18) 0.51387(15) 0.0243(8) Uani 1 1 d . . . . .
O11 O 0.3032(2) 0.03187(19) 0.48538(17) 0.0303(9) Uani 1 1 d . . . . .
O12 O 0.08145(19) 0.0547(2) 0.47581(16) 0.0312(9) Uani 1 1 d . . . . .
O13 O 0.3461(2) 0.3314(2) 0.61744(15) 0.0298(9) Uani 1 1 d . . . . .
O14 O 0.4316(2) 0.3763(2) 0.57917(16) 0.0340(10) Uani 1 1 d . . . . .
O15 O 0.1961(2) 0.3184(2) 0.61834(15) 0.0284(9) Uani 1 1 d . . . . .
O16 O 0.1429(2) 0.4142(2) 0.58090(15) 0.0312(9) Uani 1 1 d . . . . .
O17 O 0.2097(2) 0.1679(2) 0.61771(16) 0.0312(9) Uani 1 1 d . . . . .
O18 O 0.1077(2) 0.1208(2) 0.57944(15) 0.0328(9) Uani 1 1 d . . . . .
O19 O 0.3584(2) 0.1808(2) 0.61525(16) 0.0341(10) Uani 1 1 d . . . . .
O20 O 0.3927(2) 0.0847(2) 0.57790(17) 0.0365(10) Uani 1 1 d . . . . .
O23 O 0.1361(2) 0.1718(2) 0.41070(17) 0.0371(10) Uani 1 1 d D . . . .
H23A H 0.1464(16) 0.1361(19) 0.394(2) 0.056 Uiso 1 1 d D U . . .
H23B H 0.097(2) 0.186(3) 0.396(2) 0.056 Uiso 1 1 d D U . . .
O24 O 0.3057(2) 0.1534(2) 0.41149(17) 0.0364(10) Uani 1 1 d D . . . .
H24A H 0.280(3) 0.119(3) 0.399(2) 0.055 Uiso 1 1 d D U . . .
H24B H 0.335(3) 0.162(3) 0.392(2) 0.055 Uiso 1 1 d D U . . .
N1 N 0.3969(2) 0.2158(2) 0.50291(18) 0.0216(10) Uani 1 1 d . . . . .
N2 N 0.2864(2) 0.3986(2) 0.50443(17) 0.0209(9) Uani 1 1 d . . . . .
N3 N 0.1054(2) 0.2866(2) 0.50544(17) 0.0212(9) Uani 1 1 d . . . . .
N4 N 0.2165(2) 0.1030(2) 0.50494(17) 0.0229(10) Uani 1 1 d . . . . .
C1 C 0.4521(3) 0.2415(3) 0.4864(2) 0.0290(13) Uani 1 1 d . . . . .
C2 C 0.5067(3) 0.1945(3) 0.4715(3) 0.0331(14) Uani 1 1 d . . . . .
C3 C 0.4987(3) 0.1200(3) 0.4688(2) 0.0304(13) Uani 1 1 d . . . . .
C4 C 0.5537(3) 0.0795(3) 0.4562(3) 0.0375(15) Uani 1 1 d . . . . .
H4 H 0.5491 0.0295 0.4548 0.045 Uiso 1 1 calc R U . . .
C5 C 0.6147(3) 0.1102(3) 0.4457(3) 0.0463(18) Uani 1 1 d . . . . .
H5 H 0.6519 0.0813 0.4373 0.056 Uiso 1 1 calc R U . . .
C6 C 0.6225(3) 0.1833(4) 0.4473(3) 0.054(2) Uani 1 1 d . . . . .
H6 H 0.6644 0.2045 0.4392 0.065 Uiso 1 1 calc R U . . .
C7 C 0.5689(3) 0.2247(3) 0.4606(3) 0.0478(19) Uani 1 1 d . . . . .
H7 H 0.5746 0.2746 0.4623 0.057 Uiso 1 1 calc R U . . .
C8 C 0.2569(3) 0.4590(3) 0.4886(2) 0.0233(12) Uani 1 1 d . . . . .
C9 C 0.3005(3) 0.5173(3) 0.4739(2) 0.0266(12) Uani 1 1 d . . . . .
C10 C 0.3728(3) 0.5092(3) 0.4693(2) 0.0263(12) Uani 1 1 d . . . . .
C11 C 0.4104(3) 0.5676(3) 0.4560(2) 0.0325(14) Uani 1 1 d . . . . .
H11 H 0.4590 0.5628 0.4529 0.039 Uiso 1 1 calc R U . . .
C12 C 0.3778(4) 0.6321(3) 0.4475(3) 0.0464(18) Uani 1 1 d . . . . .
H12 H 0.4041 0.6716 0.4387 0.056 Uiso 1 1 calc R U . . .
C13 C 0.3065(4) 0.6404(3) 0.4514(3) 0.052(2) Uani 1 1 d . . . . .
H13 H 0.2842 0.6851 0.4449 0.062 Uiso 1 1 calc R U . . .
C14 C 0.2690(3) 0.5839(3) 0.4648(3) 0.0379(15) Uani 1 1 d . . . . .
H14 H 0.2206 0.5899 0.4679 0.045 Uiso 1 1 calc R U . . .
C15 C 0.0418(3) 0.2608(3) 0.4887(2) 0.0240(12) Uani 1 1 d . . . . .
C16 C -0.0190(3) 0.3084(3) 0.4736(2) 0.0243(12) Uani 1 1 d . . . . .
C17 C -0.0109(3) 0.3823(3) 0.4692(2) 0.0277(12) Uani 1 1 d . . . . .
C18 C -0.0717(3) 0.4238(3) 0.4549(2) 0.0334(14) Uani 1 1 d . . . . .
H18 H -0.0672 0.4735 0.4514 0.040 Uiso 1 1 calc R U . . .
C19 C -0.1379(3) 0.3931(3) 0.4460(3) 0.0376(15) Uani 1 1 d . . . . .
H19 H -0.1787 0.4219 0.4368 0.045 Uiso 1 1 calc R U . . .
C20 C -0.1456(3) 0.3205(3) 0.4504(3) 0.0378(15) Uani 1 1 d . . . . .
H20 H -0.1915 0.2998 0.4442 0.045 Uiso 1 1 calc R U . . .
C21 C -0.0866(3) 0.2787(3) 0.4637(2) 0.0335(14) Uani 1 1 d . . . . .
H21 H -0.0920 0.2289 0.4663 0.040 Uiso 1 1 calc R U . . .
C22 C 0.2383(3) 0.0421(3) 0.4899(2) 0.0255(12) Uani 1 1 d . . . . .
C23 C 0.1870(3) -0.0165(3) 0.4768(2) 0.0281(13) Uani 1 1 d . . . . .
C24 C 0.1132(3) -0.0071(3) 0.4713(2) 0.0256(12) Uani 1 1 d . . . . .
C25 C 0.0688(3) -0.0660(3) 0.4591(2) 0.0314(13) Uani 1 1 d . . . . .
H25 H 0.0188 -0.0606 0.4552 0.038 Uiso 1 1 calc R U . . .
C26 C 0.0973(3) -0.1314(3) 0.4526(3) 0.0368(15) Uani 1 1 d . . . . .
H26 H 0.0667 -0.1708 0.4446 0.044 Uiso 1 1 calc R U . . .
C27 C 0.1699(3) -0.1407(3) 0.4577(3) 0.0393(16) Uani 1 1 d . . . . .
H27 H 0.1889 -0.1862 0.4530 0.047 Uiso 1 1 calc R U . . .
C28 C 0.2143(3) -0.0841(3) 0.4697(3) 0.0374(15) Uani 1 1 d . . . . .
H28 H 0.2641 -0.0906 0.4732 0.045 Uiso 1 1 calc R U . . .
C29 C 0.4090(3) 0.3529(3) 0.6185(3) 0.0344(14) Uani 1 1 d . . . . .
C30 C 0.4615(3) 0.3476(4) 0.6697(3) 0.0424(16) Uani 1 1 d . . . . .
C31 C 0.4235(4) 0.3372(5) 0.7153(3) 0.060(2) Uani 1 1 d . . . . .
H31A H 0.3942 0.3788 0.7191 0.089 Uiso 1 1 calc R U . . .
H31B H 0.4583 0.3309 0.7471 0.089 Uiso 1 1 calc R U . . .
H31C H 0.3932 0.2952 0.7095 0.089 Uiso 1 1 calc R U . . .
C32 C 0.5093(4) 0.2838(5) 0.6641(3) 0.062(2) Uani 1 1 d . . . . .
H32A H 0.4798 0.2417 0.6554 0.094 Uiso 1 1 calc R U . . .
H32B H 0.5415 0.2760 0.6970 0.094 Uiso 1 1 calc R U . . .
H32C H 0.5369 0.2930 0.6363 0.094 Uiso 1 1 calc R U . . .
C33 C 0.5075(5) 0.4128(5) 0.6762(3) 0.065(2) Uani 1 1 d . . . . .
H33A H 0.5301 0.4189 0.6454 0.098 Uiso 1 1 calc R U . . .
H33B H 0.5440 0.4076 0.7071 0.098 Uiso 1 1 calc R U . . .
H33C H 0.4782 0.4543 0.6803 0.098 Uiso 1 1 calc R U . . .
C34 C 0.1737(3) 0.3806(3) 0.6199(2) 0.0330(14) Uani 1 1 d . . . . .
C35 C 0.1839(4) 0.4192(4) 0.6721(3) 0.0472(18) Uani 1 1 d . . . . .
C36 C 0.2062(5) 0.3678(4) 0.7171(3) 0.064(2) Uani 1 1 d . . . . .
H36A H 0.1684 0.3332 0.7181 0.096 Uiso 1 1 calc R U . . .
H36B H 0.2150 0.3941 0.7499 0.096 Uiso 1 1 calc R U . . .
H36C H 0.2497 0.3432 0.7119 0.096 Uiso 1 1 calc R U . . .
C37 C 0.2434(5) 0.4724(4) 0.6697(3) 0.075(3) Uani 1 1 d . . . . .
H37A H 0.2868 0.4471 0.6656 0.113 Uiso 1 1 calc R U . . .
H37B H 0.2517 0.5000 0.7020 0.113 Uiso 1 1 calc R U . . .
H37C H 0.2297 0.5041 0.6400 0.113 Uiso 1 1 calc R U . . .
C38 C 0.1153(5) 0.4564(5) 0.6784(3) 0.076(3) Uani 1 1 d . . . . .
H38A H 0.1019 0.4895 0.6495 0.114 Uiso 1 1 calc R U . . .
H38B H 0.1221 0.4824 0.7114 0.114 Uiso 1 1 calc R U . . .
H38C H 0.0776 0.4213 0.6783 0.114 Uiso 1 1 calc R U . . .
C39 C 0.1483(4) 0.1422(3) 0.6187(3) 0.0377(15) Uani 1 1 d . . . . .
C40 C 0.1228(4) 0.1361(4) 0.6710(3) 0.0502(19) Uani 1 1 d . . . . .
C41 C 0.1792(4) 0.1591(5) 0.7163(3) 0.066(2) Uani 1 1 d . . . . .
H41A H 0.2191 0.1260 0.7199 0.098 Uiso 1 1 calc R U . . .
H41B H 0.1589 0.1592 0.7485 0.098 Uiso 1 1 calc R U . . .
H41C H 0.1957 0.2067 0.7097 0.098 Uiso 1 1 calc R U . . .
C42 C 0.0593(5) 0.1860(7) 0.6684(4) 0.100(4) Uani 1 1 d . . . . .
H42A H 0.0743 0.2345 0.6627 0.150 Uiso 1 1 calc R U . . .
H42B H 0.0406 0.1836 0.7012 0.150 Uiso 1 1 calc R U . . .
H42C H 0.0223 0.1718 0.6396 0.150 Uiso 1 1 calc R U . . .
C43 C 0.1002(7) 0.0604(6) 0.6787(4) 0.103(4) Uani 1 1 d . . . . .
H43A H 0.0637 0.0465 0.6495 0.154 Uiso 1 1 calc R U . . .
H43B H 0.0811 0.0568 0.7112 0.154 Uiso 1 1 calc R U . . .
H43C H 0.1413 0.0290 0.6803 0.154 Uiso 1 1 calc R U . . .
C44 C 0.3773(3) 0.1174(3) 0.6162(3) 0.0361(15) Uani 1 1 d . . . . .
C45 C 0.3822(4) 0.0762(3) 0.6678(3) 0.0404(16) Uani 1 1 d . . . . .
C46 C 0.3773(4) 0.1262(4) 0.7128(3) 0.0541(19) Uani 1 1 d . . . . .
H46A H 0.4165 0.1602 0.7161 0.081 Uiso 1 1 calc R U . . .
H46B H 0.3803 0.0990 0.7451 0.081 Uiso 1 1 calc R U . . .
H46C H 0.3320 0.1516 0.7061 0.081 Uiso 1 1 calc R U . . .
C47 C 0.3185(4) 0.0255(4) 0.6604(3) 0.0515(19) Uani 1 1 d . . . . .
H47A H 0.2744 0.0529 0.6537 0.077 Uiso 1 1 calc R U . . .
H47B H 0.3194 -0.0030 0.6919 0.077 Uiso 1 1 calc R U . . .
H47C H 0.3211 -0.0057 0.6307 0.077 Uiso 1 1 calc R U . . .
C48 C 0.4510(4) 0.0350(4) 0.6770(3) 0.057(2) Uani 1 1 d . . . . .
H48A H 0.4519 0.0018 0.6482 0.086 Uiso 1 1 calc R U . . .
H48B H 0.4547 0.0088 0.7098 0.086 Uiso 1 1 calc R U . . .
H48C H 0.4910 0.0678 0.6789 0.086 Uiso 1 1 calc R U . . .

loop_
_atom_site_aniso_label
_atom_site_aniso_U_11
_atom_site_aniso_U_22
_atom_site_aniso_U_33
_atom_site_aniso_U_23
_atom_site_aniso_U_13
_atom_site_aniso_U_12
O21 0.049(3) 0.047(3) 0.047(3) 0.014(2) 0.020(2) 0.003(2)
C70 0.112(8) 0.111(8) 0.108(8) 0.041(7) 0.028(7) 0.008(7)
N12 0.137(10) 0.131(10) 0.129(9) 0.053(9) 0.044(9) 0.017(9)
C71 0.17(2) 0.17(2) 0.156(19) 0.033(19) 0.049(18) 0.014(19)
C72 0.165(16) 0.148(15) 0.140(15) 0.069(14) 0.036(14) 0.019(14)
O32 0.146(10) 0.139(9) 0.144(8) 0.070(8) 0.036(8) 0.014(8)
O22 0.039(2) 0.040(2) 0.037(2) 0.0034(18) -0.0018(18) 0.0089(19)
C49 0.042(4) 0.058(5) 0.035(4) 0.004(4) 0.000(4) 0.003(4)
N5 0.054(5) 0.074(5) 0.039(4) 0.001(4) -0.006(4) 0.016(4)
C50 0.102(11) 0.116(11) 0.039(7) -0.009(8) 0.012(7) 0.037(9)
C51 0.082(8) 0.106(9) 0.045(7) 0.003(7) -0.030(6) 0.009(7)
O22B 0.039(2) 0.040(2) 0.037(2) 0.0034(18) -0.0018(18) 0.0089(19)
C49B 0.055(5) 0.064(5) 0.044(5) 0.003(5) -0.003(4) 0.012(5)
N5B 0.065(6) 0.081(6) 0.044(5) 0.009(5) -0.008(5) 0.009(5)
C50B 0.084(9) 0.109(10) 0.061(9) 0.003(9) -0.006(8) 0.003(9)
C51B 0.102(11) 0.122(11) 0.075(10) 0.015(10) -0.018(10) 0.010(10)
O25 0.040(3) 0.059(3) 0.061(3) -0.019(3) 0.008(2) -0.008(2)
C52 0.046(4) 0.074(5) 0.059(4) -0.018(4) 0.012(3) -0.005(4)
N6 0.059(4) 0.074(4) 0.055(4) -0.012(3) 0.005(3) -0.019(3)
C53 0.073(7) 0.114(8) 0.082(7) 0.004(6) -0.026(5) -0.028(6)
C54 0.119(8) 0.079(6) 0.072(6) -0.026(5) 0.011(6) -0.033(6)
O26 0.036(3) 0.153(6) 0.044(3) 0.000(4) -0.002(2) 0.013(4)
C55 0.046(4) 0.147(7) 0.046(4) -0.041(5) -0.003(4) 0.000(5)
N7 0.047(4) 0.159(7) 0.050(4) -0.042(4) -0.001(3) -0.014(4)
C56 0.049(5) 0.205(12) 0.061(6) -0.046(7) -0.008(5) 0.014(7)
C57 0.086(8) 0.189(12) 0.087(8) -0.056(8) 0.012(6) -0.056(8)
O27 0.100(9) 0.162(11) 0.141(10) -0.043(9) 0.009(8) -0.029(8)
C58 0.079(6) 0.124(7) 0.116(7) -0.025(7) 0.028(6) -0.008(7)
N8 0.074(4) 0.109(5) 0.111(5) -0.027(5) 0.029(4) -0.008(4)
C59 0.098(10) 0.110(9) 0.140(11) -0.030(9) 0.018(9) 0.001(9)
C60 0.064(10) 0.089(9) 0.101(10) -0.009(8) 0.029(8) -0.014(8)
O27B 0.116(11) 0.154(12) 0.144(12) -0.016(11) 0.023(11) -0.013(10)
C58B 0.081(6) 0.119(7) 0.116(7) -0.027(7) 0.024(6) -0.007(7)
N8B 0.074(4) 0.109(5) 0.111(5) -0.027(5) 0.029(4) -0.008(4)
C59B 0.088(12) 0.102(11) 0.118(12) -0.033(11) 0.002(11) 0.009(11)
C60B 0.072(12) 0.105(11) 0.114(12) -0.033(10) 0.035(10) -0.018(11)
O28 0.251(15) 0.204(14) 0.186(13) -0.047(13) 0.036(13) -0.004(14)
C61 0.192(11) 0.153(10) 0.116(8) -0.005(8) 0.024(8) 0.002(9)
N9 0.173(10) 0.133(8) 0.089(7) 0.006(7) 0.021(7) 0.004(8)
C62 0.169(13) 0.116(13) 0.082(11) 0.022(10) 0.003(10) 0.010(12)
C63 0.178(14) 0.129(12) 0.093(11) 0.001(10) 0.031(11) 0.008(12)
O28B 0.193(18) 0.162(17) 0.130(15) 0.030(14) 0.013(15) 0.006(16)
C61B 0.178(11) 0.136(10) 0.097(9) 0.008(8) 0.018(9) 0.007(10)
N9B 0.176(10) 0.135(9) 0.092(7) 0.005(7) 0.019(7) 0.005(8)
C62B 0.202(14) 0.168(13) 0.124(12) -0.015(11) 0.008(11) 0.008(12)
C63B 0.171(14) 0.137(14) 0.078(12) 0.018(12) 0.013(11) 0.012(13)
O29 0.045(5) 0.070(5) 0.054(5) 0.001(4) 0.036(4) -0.005(4)
C64 0.083(7) 0.106(7) 0.082(6) 0.002(6) 0.036(6) -0.006(6)
N10 0.086(7) 0.110(7) 0.084(6) 0.002(6) 0.036(6) -0.002(6)
C65 0.108(10) 0.115(10) 0.098(9) 0.017(8) 0.035(8) 0.013(9)
C66 0.096(11) 0.119(11) 0.098(10) -0.008(9) 0.043(9) 0.010(9)
O29B 0.097(8) 0.134(9) 0.086(8) 0.013(8) 0.032(7) 0.000(8)
C64B 0.081(7) 0.107(7) 0.077(7) 0.008(7) 0.037(6) -0.005(7)
N10B 0.084(7) 0.112(7) 0.081(7) 0.008(6) 0.040(6) -0.005(6)
C65B 0.109(12) 0.142(12) 0.099(11) 0.009(11) 0.034(10) -0.003(11)
C66B 0.079(12) 0.115(12) 0.084(11) -0.002(10) 0.032(10) -0.003(11)
O30 0.170(11) 0.131(10) 0.077(8) -0.010(7) 0.011(8) -0.042(9)
C67 0.120(9) 0.089(7) 0.063(7) -0.009(7) 0.030(7) -0.032(8)
N11 0.114(7) 0.082(5) 0.050(5) -0.012(5) 0.031(6) -0.023(7)
C68 0.116(10) 0.073(8) 0.055(8) -0.006(6) 0.023(8) -0.020(8)
C69 0.112(9) 0.096(10) 0.070(8) -0.014(8) 0.034(7) -0.015(9)
O30B 0.106(9) 0.121(9) 0.053(7) -0.013(7) 0.010(7) -0.021(9)
C67B 0.108(8) 0.086(8) 0.055(7) -0.016(7) 0.035(7) -0.022(8)
N11B 0.097(8) 0.077(6) 0.039(6) -0.015(5) 0.037(6) -0.021(8)
C68B 0.106(11) 0.073(9) 0.053(9) 0.000(8) 0.033(9) -0.002(10)
C69B 0.098(12) 0.095(12) 0.055(10) -0.008(10) 0.017(10) -0.043(11)
O31 0.33(2) 0.35(2) 0.24(2) 0.06(2) -0.005(19) 0.02(2)
C73 0.281(15) 0.274(18) 0.189(15) 0.028(14) -0.007(14) 0.060(16)
N13 0.268(14) 0.262(16) 0.173(14) 0.020(13) -0.002(13) 0.064(14)
C74 0.284(17) 0.276(19) 0.169(17) 0.017(16) -0.001(16) 0.052(17)
C75 0.258(15) 0.260(17) 0.170(15) 0.020(14) -0.007(14) 0.067(15)
O31B 0.261(19) 0.23(2) 0.171(18) 0.015(16) -0.004(17) 0.043(18)
C73B 0.247(16) 0.237(17) 0.150(15) 0.012(14) 0.002(14) 0.067(15)
N13B 0.250(14) 0.244(16) 0.152(13) 0.013(12) -0.002(12) 0.068(14)
C74B 0.269(15) 0.267(17) 0.170(16) 0.016(14) -0.009(15) 0.061(16)
C75B 0.170(16) 0.190(17) 0.093(14) -0.001(14) 0.014(14) 0.046(15)
Dy1 0.01928(17) 0.02172(16) 0.02853(18) 0.00019(14) 0.00278(12) 0.00043(14)
Mn1 0.0174(4) 0.0163(4) 0.0378(5) 0.0032(3) 0.0069(4) 0.0012(3)
Mn2 0.0163(4) 0.0169(4) 0.0310(5) 0.0001(3) 0.0016(3) 0.0011(3)
Mn3 0.0150(4) 0.0175(4) 0.0321(5) -0.0027(3) 0.0044(3) -0.0003(3)
Mn4 0.0152(4) 0.0160(4) 0.0395(5) 0.0016(3) 0.0073(4) 0.0001(3)
Na1 0.0285(12) 0.0272(11) 0.0329(12) 0.0010(9) 0.0081(9) 0.0033(10)
O1 0.0175(19) 0.0157(17) 0.034(2) 0.0015(15) 0.0062(15) 0.0024(14)
O2 0.023(2) 0.020(2) 0.062(3) 0.0039(19) 0.0118(19) -0.0027(16)
O3 0.026(2) 0.0200(19) 0.066(3) -0.0003(19) 0.015(2) 0.0029(17)
O4 0.0204(19) 0.0184(18) 0.031(2) 0.0003(15) 0.0035(16) -0.0008(15)
O5 0.022(2) 0.0213(19) 0.038(2) 0.0011(16) 0.0060(17) 0.0049(16)
O6 0.024(2) 0.025(2) 0.053(3) 0.0092(18) 0.0114(19) 0.0013(17)
O7 0.0057(16) 0.0210(18) 0.035(2) -0.0022(15) -0.0070(14) 0.0014(13)
O8 0.020(2) 0.023(2) 0.036(2) -0.0035(16) 0.0052(16) -0.0035(16)
O9 0.026(2) 0.0220(19) 0.048(3) -0.0010(18) 0.0021(18) 0.0042(17)
O10 0.021(2) 0.0183(18) 0.034(2) -0.0022(15) 0.0072(16) -0.0021(15)
O11 0.018(2) 0.0190(19) 0.056(3) -0.0029(17) 0.0129(18) 0.0028(16)
O12 0.018(2) 0.025(2) 0.050(3) -0.0079(18) 0.0054(18) -0.0007(16)
O13 0.026(2) 0.026(2) 0.036(2) -0.0040(17) 0.0029(17) -0.0043(17)
O14 0.027(2) 0.034(2) 0.039(2) 0.0065(19) -0.0019(18) -0.0067(18)
O15 0.029(2) 0.026(2) 0.031(2) -0.0033(16) 0.0085(17) 0.0034(17)
O16 0.032(2) 0.030(2) 0.031(2) -0.0075(17) 0.0048(18) 0.0068(18)
O17 0.024(2) 0.032(2) 0.039(2) 0.0107(18) 0.0070(18) -0.0041(17)
O18 0.033(2) 0.038(2) 0.029(2) 0.0003(18) 0.0108(18) -0.0066(19)
O19 0.036(2) 0.024(2) 0.039(2) 0.0037(17) -0.0031(19) 0.0023(18)
O20 0.035(2) 0.035(2) 0.038(3) 0.009(2) 0.0036(19) 0.0060(19)
O23 0.026(2) 0.045(3) 0.039(3) -0.003(2) 0.0036(19) 0.0045(19)
O24 0.031(2) 0.041(3) 0.039(3) -0.009(2) 0.0131(19) -0.0059(19)
N1 0.012(2) 0.019(2) 0.033(3) 0.0018(19) 0.0035(19) 0.0021(18)
N2 0.018(2) 0.016(2) 0.028(2) 0.0007(18) 0.0031(18) -0.0024(18)
N3 0.011(2) 0.022(2) 0.029(3) 0.0009(18) 0.0011(18) 0.0061(18)
N4 0.022(2) 0.018(2) 0.030(3) -0.0028(18) 0.0058(19) -0.0056(18)
C1 0.021(3) 0.023(3) 0.044(3) 0.005(2) 0.006(2) 0.001(2)
C2 0.017(3) 0.026(3) 0.058(4) 0.000(3) 0.011(3) 0.006(2)
C3 0.022(3) 0.025(3) 0.044(4) -0.001(3) 0.004(3) 0.004(2)
C4 0.026(3) 0.026(3) 0.063(5) -0.001(3) 0.014(3) 0.007(3)
C5 0.022(3) 0.032(3) 0.090(6) -0.009(3) 0.026(3) 0.004(3)
C6 0.020(3) 0.044(4) 0.105(7) -0.003(4) 0.027(4) -0.002(3)
C7 0.029(4) 0.024(3) 0.095(6) 0.002(3) 0.024(4) 0.002(3)
C8 0.023(3) 0.017(3) 0.030(3) -0.002(2) 0.005(2) -0.002(2)
C9 0.031(3) 0.016(3) 0.034(3) 0.000(2) 0.007(2) -0.003(2)
C10 0.029(3) 0.020(3) 0.030(3) -0.001(2) 0.006(2) -0.002(2)
C11 0.029(3) 0.027(3) 0.043(4) 0.000(3) 0.011(3) -0.003(2)
C12 0.045(4) 0.021(3) 0.079(5) 0.005(3) 0.028(4) -0.003(3)
C13 0.043(4) 0.020(3) 0.097(6) 0.011(3) 0.027(4) 0.007(3)
C14 0.030(3) 0.027(3) 0.058(4) 0.004(3) 0.013(3) 0.005(3)
C15 0.019(3) 0.022(3) 0.032(3) -0.003(2) 0.008(2) 0.001(2)
C16 0.010(3) 0.029(3) 0.033(3) -0.004(2) 0.000(2) 0.006(2)
C17 0.026(3) 0.029(3) 0.029(3) -0.003(2) 0.008(2) 0.003(2)
C18 0.020(3) 0.031(3) 0.049(4) -0.001(3) 0.004(3) 0.010(2)
C19 0.020(3) 0.040(4) 0.051(4) -0.001(3) -0.001(3) 0.014(3)
C20 0.012(3) 0.047(4) 0.054(4) -0.003(3) 0.004(3) 0.003(3)
C21 0.025(3) 0.031(3) 0.044(4) -0.003(3) 0.007(3) 0.002(3)
C22 0.023(3) 0.021(3) 0.033(3) 0.004(2) 0.008(2) 0.001(2)
C23 0.026(3) 0.018(3) 0.040(3) -0.001(2) 0.007(3) -0.004(2)
C24 0.025(3) 0.026(3) 0.027(3) -0.001(2) 0.007(2) -0.004(2)
C25 0.025(3) 0.027(3) 0.042(4) -0.001(3) 0.008(3) -0.007(2)
C26 0.030(3) 0.021(3) 0.059(4) -0.004(3) 0.007(3) -0.009(3)
C27 0.040(4) 0.020(3) 0.060(4) -0.004(3) 0.014(3) -0.003(3)
C28 0.025(3) 0.025(3) 0.063(5) 0.001(3) 0.012(3) -0.001(3)
C29 0.031(4) 0.025(3) 0.045(4) 0.000(3) 0.000(3) -0.003(3)
C30 0.029(3) 0.056(4) 0.037(4) 0.008(3) -0.009(3) -0.013(3)
C31 0.050(5) 0.091(6) 0.034(4) 0.005(4) -0.005(3) -0.008(4)
C32 0.043(4) 0.074(6) 0.063(5) 0.017(4) -0.013(4) 0.002(4)
C33 0.067(5) 0.072(6) 0.049(5) 0.003(4) -0.014(4) -0.028(5)
C34 0.030(3) 0.032(3) 0.039(4) -0.005(3) 0.009(3) -0.002(3)
C35 0.063(5) 0.042(4) 0.034(4) -0.010(3) 0.002(3) 0.017(4)
C36 0.098(7) 0.062(5) 0.029(4) -0.008(3) 0.000(4) 0.028(5)
C37 0.104(8) 0.050(5) 0.060(6) -0.018(4) -0.020(5) -0.013(5)
C38 0.100(7) 0.085(6) 0.042(5) -0.019(4) 0.007(5) 0.045(6)
C39 0.039(4) 0.030(3) 0.045(4) 0.003(3) 0.011(3) -0.004(3)
C40 0.040(4) 0.074(5) 0.038(4) -0.003(4) 0.012(3) -0.022(4)
C41 0.059(5) 0.100(7) 0.040(4) -0.005(4) 0.015(4) -0.026(5)
C42 0.054(6) 0.188(13) 0.060(6) -0.038(7) 0.015(5) 0.005(7)
C43 0.157(11) 0.110(8) 0.050(6) -0.002(5) 0.043(6) -0.089(8)
C44 0.026(3) 0.029(3) 0.050(4) 0.007(3) -0.002(3) -0.007(3)
C45 0.049(4) 0.031(3) 0.039(4) 0.009(3) 0.002(3) 0.000(3)
C46 0.071(5) 0.048(4) 0.041(4) 0.008(3) 0.001(4) -0.003(4)
C47 0.072(5) 0.043(4) 0.041(4) 0.005(3) 0.013(4) -0.015(4)
C48 0.061(5) 0.058(5) 0.048(5) 0.016(4) -0.005(4) 0.009(4)

loop_
_atom_type_symbol
_atom_type_description
_atom_type_scat_dispersion_real
_atom_type_scat_dispersion_imag
_atom_type_scat_source
C C 0.0181 0.0091 'International Tables Vol C Tables 4.2.6.8 and 6.1.1.4'
H H 0.0000 0.0000 'International Tables Vol C Tables 4.2.6.8 and 6.1.1.4'
N N 0.0311 0.0180 'International Tables Vol C Tables 4.2.6.8 and 6.1.1.4'
O O 0.0492 0.0322 'International Tables Vol C Tables 4.2.6.8 and 6.1.1.4'
Na Na 0.1353 0.1239 'International Tables Vol C Tables 4.2.6.8 and 6.1.1.4'
Mn Mn -0.5299 2.8052 'International Tables Vol C Tables 4.2.6.8 and 6.1.1.4'
Dy Dy -9.8046 9.8477 'International Tables Vol C Tables 4.2.6.8 and 6.1.1.4'

loop_
_geom_angle_atom_site_label_1
_geom_angle_atom_site_label_2
_geom_angle_atom_site_label_3
_geom_angle
C70 O21 Na1 132.5(15)
C70 O21 Mn1 109.0(14)
Na1 O21 Mn1 94.16(16)
Na1 O21 H21A 89(8)
Mn1 O21 H21A 104(7)
Na1 O21 H21B 138(5)
Mn1 O21 H21B 119(7)
H21A O21 H21B 105(3)
O21 C70 N12 126.2(19)
O21 C70 H70 116.9
N12 C70 H70 116.9
C70 N12 C72 123(2)
C70 N12 C71 113.9(18)
C72 N12 C71 116.9(19)
N12 C71 H71A 109.5
N12 C71 H71B 109.5
H71A C71 H71B 109.5
N12 C71 H71C 109.5
H71A C71 H71C 109.5
H71B C71 H71C 109.5
N12 C72 H72A 109.5
N12 C72 H72B 109.5
H72A C72 H72B 109.5
N12 C72 H72C 109.5
H72A C72 H72C 109.5
H72B C72 H72C 109.5
H32D O32 H32E 106.4
C49 O22 Na1 134.4(7)
C49 O22 Mn2 116.0(6)
Na1 O22 Mn2 96.72(15)
O22 C49 N5 125.1(10)
O22 C49 H49 117.4
N5 C49 H49 117.4
C49 N5 C50 122.1(10)
C49 N5 C51 120.2(10)
C50 N5 C51 117.0(11)
N5 C50 H50A 109.5
N5 C50 H50B 109.5
H50A C50 H50B 109.5
N5 C50 H50C 109.5
H50A C50 H50C 109.5
H50B C50 H50C 109.5
N5 C51 H51A 109.5
N5 C51 H51B 109.5
H51A C51 H51B 109.5
N5 C51 H51C 109.5
H51A C51 H51C 109.5
H51B C51 H51C 109.5
C49B O22B Na1 139.5(10)
C49B O22B Mn2 122.1(10)
Na1 O22B Mn2 96.72(15)
O22B C49B N5B 134.6(16)
O22B C49B H49B 112.7
N5B C49B H49B 112.7
C49B N5B C51B 127.7(16)
C49B N5B C50B 118.3(14)
C51B N5B C50B 113.5(14)
N5B C50B H50D 109.5
N5B C50B H50E 109.5
H50D C50B H50E 109.5
N5B C50B H50F 109.5
H50D C50B H50F 109.5
H50E C50B H50F 109.5
N5B C51B H51D 109.5
N5B C51B H51E 109.5
H51D C51B H51E 109.5
N5B C51B H51F 109.5
H51D C51B H51F 109.5
H51E C51B H51F 109.5
O25 C52 N6 124.7(8)
O25 C52 H52 117.6
N6 C52 H52 117.6
C52 N6 C53 119.5(7)
C52 N6 C54 122.8(8)
C53 N6 C54 117.2(7)
N6 C53 H53A 109.5
N6 C53 H53B 109.5
H53A C53 H53B 109.5
N6 C53 H53C 109.5
H53A C53 H53C 109.5
H53B C53 H53C 109.5
N6 C54 H54A 109.5
N6 C54 H54B 109.5
H54A C54 H54B 109.5
N6 C54 H54C 109.5
H54A C54 H54C 109.5
H54B C54 H54C 109.5
O26 C55 N7 124.8(10)
O26 C55 H55 117.6
N7 C55 H55 117.6
C55 N7 C57 121.7(9)
C55 N7 C56 120.0(9)
C57 N7 C56 118.1(8)
N7 C56 H56A 109.5
N7 C56 H56B 109.5
H56A C56 H56B 109.5
N7 C56 H56C 109.5
H56A C56 H56C 109.5
H56B C56 H56C 109.5
N7 C57 H57A 109.5
N7 C57 H57B 109.5
H57A C57 H57B 109.5
N7 C57 H57C 109.5
H57A C57 H57C 109.5
H57B C57 H57C 109.5
O27 C58 N8 126.3(18)
O27 C58 H58 116.8
N8 C58 H58 116.8
C58 N8 C60 125.5(12)
C58 N8 C59 117.9(11)
C60 N8 C59 116.5(12)
N8 C59 H59A 109.5
N8 C59 H59B 109.5
H59A C59 H59B 109.5
N8 C59 H59C 109.5
H59A C59 H59C 109.5
H59B C59 H59C 109.5
N8 C60 H60A 109.5
N8 C60 H60B 109.5
H60A C60 H60B 109.5
N8 C60 H60C 109.5
H60A C60 H60C 109.5
H60B C60 H60C 109.5
O27B C58B N8B 117(2)
O27B C58B H58B 121.7
N8B C58B H58B 121.7
C58B N8B C60B 122.7(15)
C58B N8B C59B 118.6(14)
C60B N8B C59B 117.8(15)
N8B C59B H59D 109.5
N8B C59B H59E 109.5
H59D C59B H59E 109.5
N8B C59B H59F 109.5
H59D C59B H59F 109.5
H59E C59B H59F 109.5
N8B C60B H60D 109.5
N8B C60B H60E 109.5
H60D C60B H60E 109.5
N8B C60B H60F 109.5
H60D C60B H60F 109.5
H60E C60B H60F 109.5
O28 C61 N9 115.8(18)
O28 C61 H61 122.1
N9 C61 H61 122.1
C61 N9 C63 125.5(19)
C61 N9 C62 115.6(16)
C63 N9 C62 115.4(16)
N9 C62 H62A 109.5
N9 C62 H62B 109.5
H62A C62 H62B 109.5
N9 C62 H62C 109.5
H62A C62 H62C 109.5
H62B C62 H62C 109.5
N9 C63 H63A 109.5
N9 C63 H63B 109.5
H63A C63 H63B 109.5
N9 C63 H63C 109.5
H63A C63 H63C 109.5
H63B C63 H63C 109.5
O28B C61B N9B 124(2)
O28B C61B H61B 118.1
N9B C61B H61B 118.1
C61B N9B C63B 121(2)
C61B N9B C62B 115(2)
C63B N9B C62B 111(2)
N9B C62B H62D 109.5
N9B C62B H62E 109.5
H62D C62B H62E 109.5
N9B C62B H62F 109.5
H62D C62B H62F 109.5
H62E C62B H62F 109.5
N9B C63B H63D 109.5
N9B C63B H63E 109.5
H63D C63B H63E 109.5
N9B C63B H63F 109.5
H63D C63B H63F 109.5
H63E C63B H63F 109.5
O29 C64 N10 124.9(14)
O29 C64 H64 117.5
N10 C64 H64 117.5
C64 N10 C66 126.1(14)
C64 N10 C65 115.5(13)
C66 N10 C65 118.2(14)
N10 C65 H65A 109.5
N10 C65 H65B 109.5
H65A C65 H65B 109.5
N10 C65 H65C 109.5
H65A C65 H65C 109.5
H65B C65 H65C 109.5
N10 C66 H66A 109.5
N10 C66 H66B 109.5
H66A C66 H66B 109.5
N10 C66 H66C 109.5
H66A C66 H66C 109.5
H66B C66 H66C 109.5
O29B C64B N10B 128(2)
O29B C64B H64B 116.2
N10B C64B H64B 116.2
C64B N10B C66B 122.2(18)
C64B N10B C65B 121.8(17)
C66B N10B C65B 111.7(16)
N10B C65B H65D 109.5
N10B C65B H65E 109.5
H65D C65B H65E 109.5
N10B C65B H65F 109.5
H65D C65B H65F 109.5
H65E C65B H65F 109.5
N10B C66B H66D 109.5
N10B C66B H66E 109.5
H66D C66B H66E 109.5
N10B C66B H66F 109.5
H66D C66B H66F 109.5
H66E C66B H66F 109.5
O30 C67 N11 123.4(15)
O30 C67 H67 118.3
N11 C67 H67 118.3
C67 N11 C69 120.6(13)
C67 N11 C68 115.1(13)
C69 N11 C68 121.4(14)
N11 C68 H68A 109.5
N11 C68 H68B 109.5
H68A C68 H68B 109.5
N11 C68 H68C 109.5
H68A C68 H68C 109.5
H68B C68 H68C 109.5
N11 C69 H69A 109.5
N11 C69 H69B 109.5
H69A C69 H69B 109.5
N11 C69 H69C 109.5
H69A C69 H69C 109.5
H69B C69 H69C 109.5
O30B C67B N11B 130(2)
O30B C67B H67B 114.9
N11B C67B H67B 114.9
C67B N11B C69B 122.7(15)
C67B N11B C68B 120.2(16)
C69B N11B C68B 116.6(14)
N11B C68B H68D 109.5
N11B C68B H68E 109.5
H68D C68B H68E 109.5
N11B C68B H68F 109.5
H68D C68B H68F 109.5
H68E C68B H68F 109.5
N11B C69B H69D 109.5
N11B C69B H69E 109.5
H69D C69B H69E 109.5
N11B C69B H69F 109.5
H69D C69B H69F 109.5
H69E C69B H69F 109.5
O31 C73 N13 117(2)
O31 C73 H73 121.5
N13 C73 H73 121.5
C73 N13 C75 128(3)
C73 N13 C74 108.6(18)
C75 N13 C74 113(2)
N13 C74 H74A 109.5
N13 C74 H74B 109.5
H74A C74 H74B 109.5
N13 C74 H74C 109.5
H74A C74 H74C 109.5
H74B C74 H74C 109.5
N13 C75 H75A 109.5
N13 C75 H75B 109.5
H75A C75 H75B 109.5
N13 C75 H75C 109.5
H75A C75 H75C 109.5
H75B C75 H75C 109.5
O31B C73B N13B 127(3)
O31B C73B H73B 116.4
N13B C73B H73B 116.4
C73B N13B C75B 122(2)
C73B N13B C74B 120(2)
C75B N13B C74B 114(2)
N13B C74B H74D 109.5
N13B C74B H74E 109.5
H74D C74B H74E 109.5
N13B C74B H74F 109.5
H74D C74B H74F 109.5
H74E C74B H74F 109.5
N13B C75B H75D 109.5
N13B C75B H75E 109.5
H75D C75B H75E 109.5
N13B C75B H75F 109.5
H75D C75B H75F 109.5
H75E C75B H75F 109.5
O13 Dy1 O19 77.74(14)
O13 Dy1 O15 78.37(14)
O19 Dy1 O15 125.61(15)
O13 Dy1 O17 124.56(14)
O19 Dy1 O17 77.55(14)
O15 Dy1 O17 77.24(14)
O13 Dy1 O7 145.59(13)
O19 Dy1 O7 136.30(13)
O15 Dy1 O7 81.98(13)
O17 Dy1 O7 77.18(13)
O13 Dy1 O4 82.60(13)
O19 Dy1 O4 144.55(14)
O15 Dy1 O4 77.70(13)
O17 Dy1 O4 137.45(13)
O7 Dy1 O4 65.68(12)
O13 Dy1 O1 77.69(13)
O19 Dy1 O1 81.81(14)
O15 Dy1 O1 137.86(12)
O17 Dy1 O1 144.50(13)
O7 Dy1 O1 99.34(12)
O4 Dy1 O1 65.23(12)
O13 Dy1 O10 136.71(13)
O19 Dy1 O10 76.30(13)
O15 Dy1 O10 144.66(13)
O17 Dy1 O10 82.30(13)
O7 Dy1 O10 65.44(12)
O4 Dy1 O10 99.53(12)
O1 Dy1 O10 64.81(12)
O13 Dy1 Na1 117.77(11)
O19 Dy1 Na1 116.48(11)
O15 Dy1 Na1 117.90(10)
O17 Dy1 Na1 117.67(11)
O7 Dy1 Na1 50.12(10)
O4 Dy1 Na1 49.92(9)
O1 Dy1 Na1 49.23(9)
O10 Dy1 Na1 49.61(9)
O6 Mn1 O1 171.16(19)
O6 Mn1 O2 95.87(17)
O1 Mn1 O2 81.90(15)
O6 Mn1 N2 90.53(17)
O1 Mn1 N2 89.79(16)
O2 Mn1 N2 165.54(18)
O6 Mn1 O14 95.41(18)
O1 Mn1 O14 93.22(16)
O2 Mn1 O14 91.99(18)
N2 Mn1 O14 100.32(17)
O6 Mn1 O21 91.20(17)
O1 Mn1 O21 80.08(16)
O2 Mn1 O21 84.07(17)
N2 Mn1 O21 82.84(17)
O14 Mn1 O21 172.63(16)
O6 Mn1 Na1 126.65(14)
O1 Mn1 Na1 46.10(12)
O2 Mn1 Na1 100.52(13)
N2 Mn1 Na1 65.42(13)
O14 Mn1 Na1 133.84(12)
O21 Mn1 Na1 41.64(11)
O9 Mn2 O4 170.40(18)
O9 Mn2 O5 95.44(17)
O4 Mn2 O5 81.81(15)
O9 Mn2 N3 90.72(17)
O4 Mn2 N3 90.13(16)
O5 Mn2 N3 166.37(17)
O9 Mn2 O16 95.99(17)
O4 Mn2 O16 93.31(16)
O5 Mn2 O16 92.34(16)
N3 Mn2 O16 99.12(17)
O9 Mn2 O22B 90.67(16)
O4 Mn2 O22B 79.96(15)
O5 Mn2 O22B 85.33(16)
N3 Mn2 O22B 82.44(17)
O16 Mn2 O22B 173.13(15)
O9 Mn2 O22 90.67(16)
O4 Mn2 O22 79.96(15)
O5 Mn2 O22 85.33(16)
N3 Mn2 O22 82.44(17)
O16 Mn2 O22 173.13(15)
O9 Mn2 Na1 125.44(13)
O4 Mn2 Na1 46.90(11)
O5 Mn2 Na1 100.97(12)
N3 Mn2 Na1 65.68(13)
O16 Mn2 Na1 134.29(11)
O22B Mn2 Na1 40.45(10)
O22 Mn2 Na1 40.45(10)
O12 Mn3 O7 171.00(18)
O12 Mn3 O8 95.33(16)
O7 Mn3 O8 81.83(14)
O12 Mn3 N4 91.10(17)
O7 Mn3 N4 90.00(16)
O8 Mn3 N4 166.49(18)
O12 Mn3 O18 94.97(17)
O7 Mn3 O18 93.72(16)
O8 Mn3 O18 93.27(16)
N4 Mn3 O18 98.00(18)
O12 Mn3 O23 88.76(17)
O7 Mn3 O23 82.52(16)
O8 Mn3 O23 85.57(15)
N4 Mn3 O23 82.70(16)
O18 Mn3 O23 176.18(16)
O12 Mn3 Na1 125.87(14)
O7 Mn3 Na1 47.08(12)
O8 Mn3 Na1 100.76(12)
N4 Mn3 Na1 65.95(13)
O18 Mn3 Na1 134.60(12)
O23 Mn3 Na1 42.37(11)
O3 Mn4 O10 173.15(19)
O3 Mn4 O11 97.21(17)
O10 Mn4 O11 81.59(15)
O3 Mn4 N1 90.17(17)
O10 Mn4 N1 89.76(16)
O11 Mn4 N1 166.74(17)
O3 Mn4 O20 93.76(18)
O10 Mn4 O20 92.98(16)
O11 Mn4 O20 89.74(17)
N1 Mn4 O20 100.79(18)
O3 Mn4 O24 92.21(18)
O10 Mn4 O24 80.98(15)
O11 Mn4 O24 85.34(16)
N1 Mn4 O24 83.37(17)
O20 Mn4 O24 172.70(16)
O3 Mn4 Na1 127.81(14)
O10 Mn4 Na1 46.44(12)
O11 Mn4 Na1 101.73(12)
N1 Mn4 Na1 65.13(13)
O20 Mn4 Na1 134.02(12)
O24 Mn4 Na1 42.53(10)
O22B Na1 O21 84.97(17)
O22 Na1 O21 84.97(17)
O22B Na1 O23 86.51(17)
O22 Na1 O23 86.51(17)
O21 Na1 O23 144.40(19)
O22B Na1 O24 147.00(18)
O22 Na1 O24 147.00(18)
O21 Na1 O24 85.45(17)
O23 Na1 O24 83.16(16)
O22B Na1 O1 121.79(15)
O22 Na1 O1 121.79(15)
O21 Na1 O1 69.37(15)
O23 Na1 O1 141.80(16)
O24 Na1 O1 83.61(14)
O22B Na1 O10 142.31(16)
O22 Na1 O10 142.31(16)
O21 Na1 O10 122.63(16)
O23 Na1 O10 83.17(15)
O24 Na1 O10 67.17(14)
O1 Na1 O10 58.68(11)
O22B Na1 O4 68.17(14)
O22 Na1 O4 68.17(14)
O21 Na1 O4 85.05(16)
O23 Na1 O4 123.16(15)
O24 Na1 O4 141.99(16)
O1 Na1 O4 58.63(11)
O10 Na1 O4 87.67(13)
O22B Na1 O7 83.85(14)
O22 Na1 O7 83.85(14)
O21 Na1 O7 143.32(17)
O23 Na1 O7 69.36(13)
O24 Na1 O7 120.85(15)
O1 Na1 O7 87.40(12)
O10 Na1 O7 58.59(11)
O4 Na1 O7 58.38(11)
O22B Na1 Dy1 106.68(12)
O22 Na1 Dy1 106.68(12)
O21 Na1 Dy1 108.23(14)
O23 Na1 Dy1 107.34(12)
O24 Na1 Dy1 106.32(13)
O1 Na1 Dy1 43.89(8)
O10 Na1 Dy1 44.06(8)
O4 Na1 Dy1 43.60(8)
O7 Na1 Dy1 43.51(8)
O22B Na1 Mn1 96.21(13)
O22 Na1 Mn1 96.21(13)
O21 Na1 Mn1 44.20(13)
O23 Na1 Mn1 171.37(13)
O24 Na1 Mn1 98.66(12)
O1 Na1 Mn1 31.19(8)
O10 Na1 Mn1 89.74(10)
O4 Na1 Mn1 51.30(9)
O7 Na1 Mn1 102.72(10)
Dy1 Na1 Mn1 64.04(4)
O22B Na1 Mn2 42.83(11)
O22 Na1 Mn2 42.83(11)
O21 Na1 Mn2 99.01(13)
O23 Na1 Mn2 97.90(12)
O24 Na1 Mn2 170.04(14)
O1 Na1 Mn2 89.61(9)
O10 Na1 Mn2 103.05(10)
O4 Na1 Mn2 31.09(8)
O7 Na1 Mn2 51.28(8)
Dy1 Na1 Mn2 63.87(4)
Mn1 Na1 Mn2 78.86(5)
O22B Na1 H21A 102.2(10)
O21 Na1 H21A 19.5(9)
O23 Na1 H21A 136(2)
O24 Na1 H21A 66.0(10)
O1 Na1 H21A 68(2)
O10 Na1 H21A 110.5(15)
O4 Na1 H21A 100(2)
O7 Na1 H21A 154(2)
Dy1 Na1 H21A 111(2)
Mn1 Na1 H21A 52(2)
Mn2 Na1 H21A 118.0(13)
N1 O1 Mn1 111.9(3)
N1 O1 Dy1 123.0(3)
Mn1 O1 Dy1 119.80(16)
N1 O1 Na1 104.4(3)
Mn1 O1 Na1 102.71(15)
Dy1 O1 Na1 86.88(12)
C1 O2 Mn1 111.8(3)
C3 O3 Mn4 131.5(4)
N2 O4 Mn2 112.3(3)
N2 O4 Dy1 122.9(3)
Mn2 O4 Dy1 120.34(17)
N2 O4 Na1 103.2(3)
Mn2 O4 Na1 102.01(15)
Dy1 O4 Na1 86.47(12)
C8 O5 Mn2 112.0(3)
C10 O6 Mn1 131.0(4)
N3 O7 Mn3 112.3(3)
N3 O7 Dy1 122.8(3)
Mn3 O7 Dy1 120.62(15)
N3 O7 Na1 103.4(3)
Mn3 O7 Na1 101.62(15)
Dy1 O7 Na1 86.38(11)
C15 O8 Mn3 112.1(3)
C17 O9 Mn2 130.9(4)
N4 O10 Mn4 112.5(3)
N4 O10 Dy1 121.6(3)
Mn4 O10 Dy1 120.39(17)
N4 O10 Na1 105.3(3)
Mn4 O10 Na1 102.53(16)
Dy1 O10 Na1 86.33(12)
C22 O11 Mn4 111.4(3)
C24 O12 Mn3 129.7(3)
C29 O13 Dy1 140.6(4)
C29 O14 Mn1 125.0(4)
C34 O15 Dy1 140.9(4)
C34 O16 Mn2 124.6(4)
C39 O17 Dy1 142.2(4)
C39 O18 Mn3 125.3(4)
C44 O19 Dy1 139.5(4)
C44 O20 Mn4 122.8(4)
Na1 O23 Mn3 94.31(15)
Na1 O23 H23A 114(2)
Mn3 O23 H23A 111(5)
Na1 O23 H23B 122(5)
Mn3 O23 H23B 106(5)
H23A O23 H23B 107(3)
Mn4 O24 Na1 95.36(15)
Mn4 O24 H24A 107(5)
Na1 O24 H24A 113(5)
Mn4 O24 H24B 113(5)
Na1 O24 H24B 119(5)
H24A O24 H24B 108(3)
C1 N1 O1 113.4(4)
C1 N1 Mn4 130.2(4)
O1 N1 Mn4 114.6(3)
C8 N2 O4 112.6(4)
C8 N2 Mn1 130.5(4)
O4 N2 Mn1 115.3(3)
C15 N3 O7 113.0(4)
C15 N3 Mn2 130.1(4)
O7 N3 Mn2 115.1(3)
C22 N4 O10 112.9(4)
C22 N4 Mn3 130.2(4)
O10 N4 Mn3 115.1(3)
N1 C1 O2 120.9(5)
N1 C1 C2 120.9(5)
O2 C1 C2 118.3(5)
C7 C2 C3 119.1(5)
C7 C2 C1 118.3(5)
C3 C2 C1 122.6(5)
O3 C3 C4 117.7(5)
O3 C3 C2 123.5(5)
C4 C3 C2 118.8(5)
C5 C4 C3 121.2(6)
C5 C4 H4 119.4
C3 C4 H4 119.4
C4 C5 C6 120.4(6)
C4 C5 H5 119.8
C6 C5 H5 119.8
C7 C6 C5 119.5(6)
C7 C6 H6 120.3
C5 C6 H6 120.3
C6 C7 C2 120.9(6)
C6 C7 H7 119.5
C2 C7 H7 119.5
O5 C8 N2 120.9(5)
O5 C8 C9 118.9(5)
N2 C8 C9 120.2(5)
C14 C9 C10 118.8(5)
C14 C9 C8 118.2(5)
C10 C9 C8 122.9(5)
O6 C10 C11 117.2(5)
O6 C10 C9 123.7(5)
C11 C10 C9 119.1(5)
C12 C11 C10 120.3(6)
C12 C11 H11 119.8
C10 C11 H11 119.8
C11 C12 C13 120.9(6)
C11 C12 H12 119.6
C13 C12 H12 119.6
C14 C13 C12 119.6(6)
C14 C13 H13 120.2
C12 C13 H13 120.2
C13 C14 C9 121.2(6)
C13 C14 H14 119.4
C9 C14 H14 119.4
O8 C15 N3 120.5(5)
O8 C15 C16 119.0(5)
N3 C15 C16 120.5(5)
C21 C16 C17 119.6(5)
C21 C16 C15 118.0(5)
C17 C16 C15 122.4(5)
O9 C17 C18 117.2(5)
O9 C17 C16 124.2(5)
C18 C17 C16 118.6(5)
C19 C18 C17 120.5(6)
C19 C18 H18 119.8
C17 C18 H18 119.8
C18 C19 C20 120.7(5)
C18 C19 H19 119.6
C20 C19 H19 119.6
C21 C20 C19 119.8(6)
C21 C20 H20 120.1
C19 C20 H20 120.1
C20 C21 C16 120.8(6)
C20 C21 H21 119.6
C16 C21 H21 119.6
O11 C22 N4 121.5(5)
O11 C22 C23 118.7(5)
N4 C22 C23 119.8(5)
C28 C23 C24 119.4(5)
C28 C23 C22 117.7(5)
C24 C23 C22 123.0(5)
O12 C24 C25 116.7(5)
O12 C24 C23 124.5(5)
C25 C24 C23 118.8(5)
C26 C25 C24 120.4(5)
C26 C25 H25 119.8
C24 C25 H25 119.8
C25 C26 C27 121.0(5)
C25 C26 H26 119.5
C27 C26 H26 119.5
C28 C27 C26 119.7(6)
C28 C27 H27 120.1
C26 C27 H27 120.1
C27 C28 C23 120.8(6)
C27 C28 H28 119.6
C23 C28 H28 119.6
O14 C29 O13 123.3(6)
O14 C29 C30 117.9(5)
O13 C29 C30 118.7(6)
C31 C30 C33 111.6(7)
C31 C30 C29 111.3(6)
C33 C30 C29 109.3(6)
C31 C30 C32 110.2(6)
C33 C30 C32 107.9(6)
C29 C30 C32 106.4(6)
C30 C31 H31A 109.5
C30 C31 H31B 109.5
H31A C31 H31B 109.5
C30 C31 H31C 109.5
H31A C31 H31C 109.5
H31B C31 H31C 109.5
C30 C32 H32A 109.5
C30 C32 H32B 109.5
H32A C32 H32B 109.5
C30 C32 H32C 109.5
H32A C32 H32C 109.5
H32B C32 H32C 109.5
C30 C33 H33A 109.5
C30 C33 H33B 109.5
H33A C33 H33B 109.5
C30 C33 H33C 109.5
H33A C33 H33C 109.5
H33B C33 H33C 109.5
O15 C34 O16 124.3(6)
O15 C34 C35 118.9(6)
O16 C34 C35 116.8(5)
C38 C35 C37 111.2(7)
C38 C35 C36 110.4(7)
C37 C35 C36 109.6(7)
C38 C35 C34 109.3(6)
C37 C35 C34 105.4(6)
C36 C35 C34 110.8(6)
C35 C36 H36A 109.5
C35 C36 H36B 109.5
H36A C36 H36B 109.5
C35 C36 H36C 109.5
H36A C36 H36C 109.5
H36B C36 H36C 109.5
C35 C37 H37A 109.5
C35 C37 H37B 109.5
H37A C37 H37B 109.5
C35 C37 H37C 109.5
H37A C37 H37C 109.5
H37B C37 H37C 109.5
C35 C38 H38A 109.5
C35 C38 H38B 109.5
H38A C38 H38B 109.5
C35 C38 H38C 109.5
H38A C38 H38C 109.5
H38B C38 H38C 109.5
O18 C39 O17 124.0(6)
O18 C39 C40 117.4(6)
O17 C39 C40 118.6(6)
C43 C40 C41 110.3(7)
C43 C40 C39 109.1(6)
C41 C40 C39 112.3(6)
C43 C40 C42 110.3(8)
C41 C40 C42 108.3(7)
C39 C40 C42 106.4(7)
C40 C41 H41A 109.5
C40 C41 H41B 109.5
H41A C41 H41B 109.5
C40 C41 H41C 109.5
H41A C41 H41C 109.5
H41B C41 H41C 109.5
C40 C42 H42A 109.5
C40 C42 H42B 109.5
H42A C42 H42B 109.5
C40 C42 H42C 109.5
H42A C42 H42C 109.5
H42B C42 H42C 109.5
C40 C43 H43A 109.5
C40 C43 H43B 109.5
H43A C43 H43B 109.5
C40 C43 H43C 109.5
H43A C43 H43C 109.5
H43B C43 H43C 109.5
O20 C44 O19 124.3(6)
O20 C44 C45 117.2(5)
O19 C44 C45 118.6(6)
C48 C45 C46 111.2(6)
C48 C45 C47 110.5(6)
C46 C45 C47 109.7(6)
C48 C45 C44 108.9(6)
C46 C45 C44 110.7(5)
C47 C45 C44 105.8(5)
C45 C46 H46A 109.5
C45 C46 H46B 109.5
H46A C46 H46B 109.5
C45 C46 H46C 109.5
H46A C46 H46C 109.5
H46B C46 H46C 109.5
C45 C47 H47A 109.5
C45 C47 H47B 109.5
H47A C47 H47B 109.5
C45 C47 H47C 109.5
H47A C47 H47C 109.5
H47B C47 H47C 109.5
C45 C48 H48A 109.5
C45 C48 H48B 109.5
H48A C48 H48B 109.5
C45 C48 H48C 109.5
H48A C48 H48C 109.5
H48B C48 H48C 109.5

loop_
_geom_bond_atom_site_label_1
_geom_bond_atom_site_label_2
_geom_bond_distance
O21 C70 1.215(14)
O21 Na1 2.411(5)
O21 Mn1 2.530(5)
O21 H21A 0.849(18)
O21 H21B 0.84(2)
C70 N12 1.317(14)
C70 H70 0.9500
N12 C72 1.420(15)
N12 C71 1.473(15)
C71 H71A 0.9800
C71 H71B 0.9800
C71 H71C 0.9800
C72 H72A 0.9800
C72 H72B 0.9800
C72 H72C 0.9800
O32 H32D 0.8502
O32 H32E 0.8570
O22 C49 1.220(9)
O22 Na1 2.365(5)
O22 Mn2 2.477(4)
C49 N5 1.299(11)
C49 H49 0.9500
N5 C50 1.436(12)
N5 C51 1.453(11)
C50 H50A 0.9800
C50 H50B 0.9800
C50 H50C 0.9800
C51 H51A 0.9800
C51 H51B 0.9800
C51 H51C 0.9800
O22B C49B 1.233(12)
O22B Na1 2.365(5)
O22B Mn2 2.477(4)
C49B N5B 1.290(13)
C49B H49B 0.9500
N5B C51B 1.431(13)
N5B C50B 1.456(14)
C50B H50D 0.9800
C50B H50E 0.9800
C50B H50F 0.9800
C51B H51D 0.9800
C51B H51E 0.9800
C51B H51F 0.9800
O25 C52 1.244(8)
C52 N6 1.309(8)
C52 H52 0.9500
N6 C53 1.448(10)
N6 C54 1.449(9)
C53 H53A 0.9800
C53 H53B 0.9800
C53 H53C 0.9800
C54 H54A 0.9800
C54 H54B 0.9800
C54 H54C 0.9800
O26 C55 1.238(9)
C55 N7 1.322(9)
C55 H55 0.9500
N7 C57 1.444(10)
N7 C56 1.447(11)
C56 H56A 0.9800
C56 H56B 0.9800
C56 H56C 0.9800
C57 H57A 0.9800
C57 H57B 0.9800
C57 H57C 0.9800
O27 C58 1.248(14)
C58 N8 1.307(13)
C58 H58 0.9500
N8 C60 1.418(12)
N8 C59 1.468(12)
C59 H59A 0.9800
C59 H59B 0.9800
C59 H59C 0.9800
C60 H60A 0.9800
C60 H60B 0.9800
C60 H60C 0.9800
O27B C58B 1.263(15)
C58B N8B 1.326(14)
C58B H58B 0.9500
N8B C60B 1.419(13)
N8B C59B 1.461(14)
C59B H59D 0.9800
C59B H59E 0.9800
C59B H59F 0.9800
C60B H60D 0.9800
C60B H60E 0.9800
C60B H60F 0.9800
O28 C61 1.300(14)
C61 N9 1.331(15)
C61 H61 0.9500
N9 C63 1.400(14)
N9 C62 1.453(14)
C62 H62A 0.9800
C62 H62B 0.9800
C62 H62C 0.9800
C63 H63A 0.9800
C63 H63B 0.9800
C63 H63C 0.9800
O28B C61B 1.253(15)
C61B N9B 1.318(16)
C61B H61B 0.9500
N9B C63B 1.432(15)
N9B C62B 1.483(16)
C62B H62D 0.9800
C62B H62E 0.9800
C62B H62F 0.9800
C63B H63D 0.9800
C63B H63E 0.9800
C63B H63F 0.9800
O29 C64 1.220(12)
C64 N10 1.315(13)
C64 H64 0.9500
N10 C66 1.421(13)
N10 C65 1.473(13)
C65 H65A 0.9800
C65 H65B 0.9800
C65 H65C 0.9800
C66 H66A 0.9800
C66 H66B 0.9800
C66 H66C 0.9800
O29B C64B 1.233(14)
C64B N10B 1.297(14)
C64B H64B 0.9500
N10B C66B 1.440(14)
N10B C65B 1.467(15)
C65B H65D 0.9800
C65B H65E 0.9800
C65B H65F 0.9800
C66B H66D 0.9800
C66B H66E 0.9800
C66B H66F 0.9800
O30 C67 1.260(12)
C67 N11 1.342(13)
C67 H67 0.9500
N11 C69 1.427(13)
N11 C68 1.434(12)
C68 H68A 0.9800
C68 H68B 0.9800
C68 H68C 0.9800
C69 H69A 0.9800
C69 H69B 0.9800
C69 H69C 0.9800
O30B C67B 1.237(15)
C67B N11B 1.312(14)
C67B H67B 0.9500
N11B C69B 1.425(14)
N11B C68B 1.456(13)
C68B H68D 0.9800
C68B H68E 0.9800
C68B H68F 0.9800
C69B H69D 0.9800
C69B H69E 0.9800
C69B H69F 0.9800
O31 C73 1.295(15)
C73 N13 1.344(15)
C73 H73 0.9500
N13 C75 1.440(15)
N13 C74 1.469(15)
C74 H74A 0.9800
C74 H74B 0.9800
C74 H74C 0.9800
C75 H75A 0.9800
C75 H75B 0.9800
C75 H75C 0.9800
O31B C73B 1.238(15)
C73B N13B 1.305(15)
C73B H73B 0.9500
N13B C75B 1.434(15)
N13B C74B 1.453(16)
C74B H74D 0.9800
C74B H74E 0.9800
C74B H74F 0.9800
C75B H75D 0.9800
C75B H75E 0.9800
C75B H75F 0.9800
Dy1 O13 2.277(4)
Dy1 O19 2.281(4)
Dy1 O15 2.286(4)
Dy1 O17 2.295(4)
Dy1 O7 2.431(3)
Dy1 O4 2.435(4)
Dy1 O1 2.447(4)
Dy1 O10 2.456(4)
Dy1 Na1 3.524(2)
Mn1 O6 1.853(4)
Mn1 O1 1.921(3)
Mn1 O2 1.939(4)
Mn1 N2 1.955(4)
Mn1 O14 2.137(4)
Mn1 Na1 3.619(2)
Mn2 O9 1.840(4)
Mn2 O4 1.911(4)
Mn2 O5 1.940(4)
Mn2 N3 1.960(4)
Mn2 O16 2.137(4)
Mn2 Na1 3.619(2)
Mn3 O12 1.854(4)
Mn3 O7 1.922(3)
Mn3 O8 1.945(4)
Mn3 N4 1.963(4)
Mn3 O18 2.128(4)
Mn3 O23 2.493(5)
Mn3 Na1 3.624(2)
Mn4 O3 1.846(4)
Mn4 O10 1.913(4)
Mn4 O11 1.961(4)
Mn4 N1 1.971(4)
Mn4 O20 2.136(4)
Mn4 O24 2.440(5)
Mn4 Na1 3.623(2)
Na1 O23 2.450(5)
Na1 O24 2.460(5)
Na1 O1 2.673(4)
Na1 O10 2.690(4)
Na1 O4 2.702(4)
Na1 O7 2.710(4)
Na1 H21A 2.54(11)
O1 N1 1.409(5)
O2 C1 1.298(6)
O3 C3 1.335(7)
O4 N2 1.410(5)
O5 C8 1.287(7)
O6 C10 1.330(7)
O7 N3 1.410(5)
O8 C15 1.298(6)
O9 C17 1.341(7)
O10 N4 1.404(5)
O11 C22 1.281(7)
O12 C24 1.332(7)
O13 C29 1.267(7)
O14 C29 1.256(7)
O15 C34 1.255(7)
O16 C34 1.259(7)
O17 C39 1.274(7)
O18 C39 1.245(8)
O19 C44 1.251(7)
O20 C44 1.250(8)
O23 H23A 0.840(19)
O23 H23B 0.84(2)
O24 H24A 0.85(2)
O24 H24B 0.83(2)
N1 C1 1.298(7)
N2 C8 1.309(7)
N3 C15 1.317(7)
N4 C22 1.307(7)
C1 C2 1.471(8)
C2 C7 1.392(9)
C2 C3 1.417(8)
C3 C4 1.385(8)
C4 C5 1.370(9)
C4 H4 0.9500
C5 C6 1.390(9)
C5 H5 0.9500
C6 C7 1.379(9)
C6 H6 0.9500
C7 H7 0.9500
C8 C9 1.471(7)
C9 C14 1.400(8)
C9 C10 1.415(8)
C10 C11 1.394(8)
C11 C12 1.372(8)
C11 H11 0.9500
C12 C13 1.393(9)
C12 H12 0.9500
C13 C14 1.363(9)
C13 H13 0.9500
C14 H14 0.9500
C15 C16 1.470(7)
C16 C21 1.395(8)
C16 C17 1.413(8)
C17 C18 1.401(8)
C18 C19 1.378(9)
C18 H18 0.9500
C19 C20 1.386(9)
C19 H19 0.9500
C20 C21 1.375(8)
C20 H20 0.9500
C21 H21 0.9500
C22 C23 1.483(8)
C23 C28 1.404(8)
C23 C24 1.405(8)
C24 C25 1.405(8)
C25 C26 1.372(8)
C25 H25 0.9500
C26 C27 1.385(9)
C26 H26 0.9500
C27 C28 1.369(8)
C27 H27 0.9500
C28 H28 0.9500
C29 C30 1.534(9)
C30 C31 1.505(10)
C30 C33 1.507(10)
C30 C32 1.535(11)
C31 H31A 0.9800
C31 H31B 0.9800
C31 H31C 0.9800
C32 H32A 0.9800
C32 H32B 0.9800
C32 H32C 0.9800
C33 H33A 0.9800
C33 H33B 0.9800
C33 H33C 0.9800
C34 C35 1.528(9)
C35 C38 1.522(10)
C35 C37 1.526(11)
C35 C36 1.526(10)
C36 H36A 0.9800
C36 H36B 0.9800
C36 H36C 0.9800
C37 H37A 0.9800
C37 H37B 0.9800
C37 H37C 0.9800
C38 H38A 0.9800
C38 H38B 0.9800
C38 H38C 0.9800
C39 C40 1.527(9)
C40 C43 1.519(11)
C40 C41 1.523(10)
C40 C42 1.530(13)
C41 H41A 0.9800
C41 H41B 0.9800
C41 H41C 0.9800
C42 H42A 0.9800
C42 H42B 0.9800
C42 H42C 0.9800
C43 H43A 0.9800
C43 H43B 0.9800
C43 H43C 0.9800
C44 C45 1.544(9)
C45 C48 1.514(10)
C45 C46 1.521(10)
C45 C47 1.536(9)
C46 H46A 0.9800
C46 H46B 0.9800
C46 H46C 0.9800
C47 H47A 0.9800
C47 H47B 0.9800
C47 H47C 0.9800
C48 H48A 0.9800
C48 H48B 0.9800
C48 H48C 0.9800

loop_
_geom_hbond_atom_site_label_D
_geom_hbond_atom_site_label_H
_geom_hbond_atom_site_label_A
_geom_hbond_distance_DH
_geom_hbond_distance_HA
_geom_hbond_distance_DA
_geom_hbond_angle_DHA
_geom_hbond_site_symmetry_A
O21 H21A O29 0.849(18) 2.000(19) 2.793(9) 155(5) .
O21 H21B O32 0.84(2) 2.00(2) 2.777(15) 153(6) .
C70 H70 O6 0.95 2.52 3.07(3) 116.9 .
C71 H71B O29B 0.98 2.49 3.24(4) 133.7 .
C71 H71C O30B 0.98 2.64 3.58(4) 161.7 .
C72 H72A O31 0.98 1.72 2.38(5) 120.9 2
O32 H32E O30 0.86 2.16 2.91(2) 146.0 .
C49 H49 O9 0.95 2.47 3.126(12) 126.0 .
C50 H50A O27 0.98 2.24 3.21(2) 171.4 2
C49B H49B O32 0.95 2.65 3.32(3) 128.2 .
C55 H55 O12 0.95 2.63 3.527(10) 158.1 .
C60B H60F O11 0.98 2.53 3.49(5) 166.4 .
C62B H62D N5B 0.98 2.70 3.66(4) 168.8 .
C65B H65F O28 0.98 2.56 3.35(4) 137.6 2_545
C67 H67 O6 0.95 2.66 3.573(16) 162.3 .
C74 H74B O25 0.98 2.24 3.13(4) 150.3 .
C74 H74C O29B 0.98 2.41 3.12(4) 129.1 .
O23 H23A O25 0.840(19) 1.98(2) 2.784(7) 160(3) .
O23 H23B O26 0.84(2) 1.93(3) 2.727(7) 159(6) .
O24 H24A O25 0.85(2) 1.90(3) 2.716(6) 162(7) .
O24 H24B O29 0.83(2) 1.96(3) 2.730(9) 153(6) .
O24 H24B O29B 0.83(2) 1.85(3) 2.658(17) 164(6) .
C4 H4 O20 0.95 2.64 3.433(7) 141.9 3_656
C11 H11 O14 0.95 2.64 3.465(7) 145.2 3_666
C18 H18 O16 0.95 2.63 3.419(7) 141.0 3_566

loop_
_geom_torsion_atom_site_label_1
_geom_torsion_atom_site_label_2
_geom_torsion_atom_site_label_3
_geom_torsion_atom_site_label_4
_geom_torsion
Na1 O21 C70 N12 -91(3)
Mn1 O21 C70 N12 154(3)
O21 C70 N12 C72 -169(3)
O21 C70 N12 C71 -18(5)
Na1 O22 C49 N5 -47.0(18)
Mn2 O22 C49 N5 -178.3(11)
O22 C49 N5 C50 11(2)
O22 C49 N5 C51 -179.4(14)
Na1 O22B C49B N5B 97(3)
Mn2 O22B C49B N5B -102(3)
O22B C49B N5B C51B -171(2)
O22B C49B N5B C50B 1(4)
O25 C52 N6 C53 -5.3(13)
O25 C52 N6 C54 -176.9(8)
O26 C55 N7 C57 -177.2(9)
O26 C55 N7 C56 -2.0(14)
O27 C58 N8 C60 -172(3)
O27 C58 N8 C59 4(4)
O27B C58B N8B C60B -4(5)
O27B C58B N8B C59B -173(3)
O28 C61 N9 C63 -175(3)
O28 C61 N9 C62 -17(5)
O28B C61B N9B C63B 172(4)
O28B C61B N9B C62B 33(6)
O29 C64 N10 C66 -176(2)
O29 C64 N10 C65 -2(3)
O29B C64B N10B C66B -172(3)
O29B C64B N10B C65B -17(5)
O30 C67 N11 C69 10(3)
O30 C67 N11 C68 170.8(18)
O30B C67B N11B C69B -166(3)
O30B C67B N11B C68B 23(5)
O31 C73 N13 C75 123(4)
O31 C73 N13 C74 -18(6)
O31B C73B N13B C75B 176(5)
O31B C73B N13B C74B 20(9)
O11 Mn4 O3 C3 169.7(5)
N1 Mn4 O3 C3 0.7(5)
O20 Mn4 O3 C3 -100.1(5)
O24 Mn4 O3 C3 84.1(5)
Na1 Mn4 O3 C3 58.7(6)
O2 Mn1 O6 C10 169.3(5)
N2 Mn1 O6 C10 2.3(5)
O14 Mn1 O6 C10 -98.1(5)
O21 Mn1 O6 C10 85.2(5)
Na1 Mn1 O6 C10 61.5(5)
O5 Mn2 O9 C17 171.1(5)
N3 Mn2 O9 C17 3.2(5)
O16 Mn2 O9 C17 -96.0(5)
O22B Mn2 O9 C17 85.7(5)
O22 Mn2 O9 C17 85.7(5)
Na1 Mn2 O9 C17 63.5(5)
O8 Mn3 O12 C24 176.2(5)
N4 Mn3 O12 C24 8.1(5)
O18 Mn3 O12 C24 -90.0(5)
O23 Mn3 O12 C24 90.8(5)
Na1 Mn3 O12 C24 68.8(5)
Mn1 O1 N1 C1 -0.2(5)
Dy1 O1 N1 C1 -154.1(4)
Na1 O1 N1 C1 110.2(4)
Mn1 O1 N1 Mn4 -166.5(2)
Dy1 O1 N1 Mn4 39.6(4)
Na1 O1 N1 Mn4 -56.1(3)
Mn2 O4 N2 C8 1.8(5)
Dy1 O4 N2 C8 -154.7(3)
Na1 O4 N2 C8 110.9(4)
Mn2 O4 N2 Mn1 -165.51(19)
Dy1 O4 N2 Mn1 38.0(4)
Na1 O4 N2 Mn1 -56.4(3)
Mn3 O7 N3 C15 1.0(5)
Dy1 O7 N3 C15 -155.9(4)
Na1 O7 N3 C15 109.8(4)
Mn3 O7 N3 Mn2 -164.8(2)
Dy1 O7 N3 Mn2 38.3(4)
Na1 O7 N3 Mn2 -56.1(3)
Mn4 O10 N4 C22 1.5(5)
Dy1 O10 N4 C22 -152.4(4)
Na1 O10 N4 C22 112.4(4)
Mn4 O10 N4 Mn3 -164.8(2)
Dy1 O10 N4 Mn3 41.2(4)
Na1 O10 N4 Mn3 -53.9(3)
O1 N1 C1 O2 3.3(8)
Mn4 N1 C1 O2 166.9(4)
O1 N1 C1 C2 -177.9(5)
Mn4 N1 C1 C2 -14.2(8)
Mn1 O2 C1 N1 -4.7(7)
Mn1 O2 C1 C2 176.4(4)
N1 C1 C2 C7 -171.8(6)
O2 C1 C2 C7 7.0(9)
N1 C1 C2 C3 7.2(10)
O2 C1 C2 C3 -174.0(6)
Mn4 O3 C3 C4 174.7(5)
Mn4 O3 C3 C2 -6.1(9)
C7 C2 C3 O3 -178.1(6)
C1 C2 C3 O3 2.9(10)
C7 C2 C3 C4 1.1(10)
C1 C2 C3 C4 -177.8(6)
O3 C3 C4 C5 178.4(6)
C2 C3 C4 C5 -1.0(10)
C3 C4 C5 C6 -0.3(12)
C4 C5 C6 C7 1.4(13)
C5 C6 C7 C2 -1.2(13)
C3 C2 C7 C6 -0.1(12)
C1 C2 C7 C6 178.9(7)
Mn2 O5 C8 N2 -5.6(6)
Mn2 O5 C8 C9 175.3(4)
O4 N2 C8 O5 2.6(7)
Mn1 N2 C8 O5 167.4(4)
O4 N2 C8 C9 -178.3(4)
Mn1 N2 C8 C9 -13.4(8)
O5 C8 C9 C14 8.6(8)
N2 C8 C9 C14 -170.6(6)
O5 C8 C9 C10 -172.4(5)
N2 C8 C9 C10 8.4(9)
Mn1 O6 C10 C11 173.8(4)
Mn1 O6 C10 C9 -6.3(8)
C14 C9 C10 O6 -179.8(6)
C8 C9 C10 O6 1.2(9)
C14 C9 C10 C11 0.2(9)
C8 C9 C10 C11 -178.8(5)
O6 C10 C11 C12 179.9(6)
C9 C10 C11 C12 -0.1(9)
C10 C11 C12 C13 -0.5(11)
C11 C12 C13 C14 1.0(12)
C12 C13 C14 C9 -0.9(12)
C10 C9 C14 C13 0.3(10)
C8 C9 C14 C13 179.4(7)
Mn3 O8 C15 N3 -6.0(6)
Mn3 O8 C15 C16 174.6(4)
O7 N3 C15 O8 3.3(7)
Mn2 N3 C15 O8 166.5(4)
O7 N3 C15 C16 -177.2(5)
Mn2 N3 C15 C16 -14.0(8)
O8 C15 C16 C21 9.0(8)
N3 C15 C16 C21 -170.5(5)
O8 C15 C16 C17 -171.3(5)
N3 C15 C16 C17 9.2(8)
Mn2 O9 C17 C18 173.5(4)
Mn2 O9 C17 C16 -7.3(8)
C21 C16 C17 O9 -179.1(5)
C15 C16 C17 O9 1.2(9)
C21 C16 C17 C18 0.1(9)
C15 C16 C17 C18 -179.6(5)
O9 C17 C18 C19 179.9(6)
C16 C17 C18 C19 0.7(9)
C17 C18 C19 C20 -0.7(10)
C18 C19 C20 C21 0.0(10)
C19 C20 C21 C16 0.8(10)
C17 C16 C21 C20 -0.8(9)
C15 C16 C21 C20 178.9(6)
Mn4 O11 C22 N4 -3.4(7)
Mn4 O11 C22 C23 175.5(4)
O10 N4 C22 O11 1.3(7)
Mn3 N4 C22 O11 165.1(4)
O10 N4 C22 C23 -177.5(5)
Mn3 N4 C22 C23 -13.8(8)
O11 C22 C23 C28 12.0(8)
N4 C22 C23 C28 -169.2(6)
O11 C22 C23 C24 -168.1(5)
N4 C22 C23 C24 10.8(9)
Mn3 O12 C24 C25 169.5(4)
Mn3 O12 C24 C23 -12.0(8)
C28 C23 C24 O12 -178.2(6)
C22 C23 C24 O12 1.9(9)
C28 C23 C24 C25 0.3(9)
C22 C23 C24 C25 -179.7(5)
O12 C24 C25 C26 178.6(6)
C23 C24 C25 C26 0.1(9)
C24 C25 C26 C27 -0.4(10)
C25 C26 C27 C28 0.4(11)
C26 C27 C28 C23 0.0(11)
C24 C23 C28 C27 -0.3(10)
C22 C23 C28 C27 179.6(6)
Mn1 O14 C29 O13 -16.4(8)
Mn1 O14 C29 C30 161.2(4)
Dy1 O13 C29 O14 57.5(9)
Dy1 O13 C29 C30 -120.1(6)
O14 C29 C30 C31 165.2(6)
O13 C29 C30 C31 -17.1(9)
O14 C29 C30 C33 41.5(9)
O13 C29 C30 C33 -140.8(6)
O14 C29 C30 C32 -74.8(7)
O13 C29 C30 C32 103.0(7)
Dy1 O15 C34 O16 54.2(9)
Dy1 O15 C34 C35 -125.6(6)
Mn2 O16 C34 O15 -13.9(8)
Mn2 O16 C34 C35 165.8(4)
O15 C34 C35 C38 -134.9(7)
O16 C34 C35 C38 45.4(9)
O15 C34 C35 C37 105.6(7)
O16 C34 C35 C37 -74.2(7)
O15 C34 C35 C36 -12.9(9)
O16 C34 C35 C36 167.3(6)
Mn3 O18 C39 O17 -13.4(9)
Mn3 O18 C39 C40 167.5(5)
Dy1 O17 C39 O18 50.9(10)
Dy1 O17 C39 C40 -130.0(6)
O18 C39 C40 C43 53.2(9)
O17 C39 C40 C43 -126.0(8)
O18 C39 C40 C41 175.8(7)
O17 C39 C40 C41 -3.4(10)
O18 C39 C40 C42 -65.8(8)
O17 C39 C40 C42 115.0(7)
Mn4 O20 C44 O19 -20.0(8)
Mn4 O20 C44 C45 160.0(4)
Dy1 O19 C44 O20 63.9(9)
Dy1 O19 C44 C45 -116.1(6)
O20 C44 C45 C48 45.5(8)
O19 C44 C45 C48 -134.5(6)
O20 C44 C45 C46 168.0(6)
O19 C44 C45 C46 -12.0(8)
O20 C44 C45 C47 -73.2(7)
O19 C44 C45 C47 106.8(6)
